data_4342631
loop_
_publ_author_name
'Zhang, Jiangwei'
'Luo, Jianhui'
'Wang, Pingmei'
'Ding, Bin'
'Huang, Yichao'
'Zhao, Zhenlin'
'Zhang, Jin'
'Wei, Yongge'

_publ_section_title
;
 Step-by-Step Strategy from Achiral Precursors to Polyoxometalates-Based
 Chiral Organic-Inorganic Hybrids.
;
_journal_issue 6
_journal_name_full 'Inorganic chemistry'
_journal_page_first 2551
_journal_page_last 2559
_journal_paper_doi 10.1021/ic502622k
_journal_volume 54
_journal_year 2015
_chemical_absolute_configuration ad
_chemical_formula_moiety 'C4 H11 Cr Mo6 N O24, Br, 4(C16 H36 N), 2(H2 O)'
_chemical_formula_sum 'C68 H162 Br Cr Mo6 N5 O26'
_chemical_formula_weight 2173.54
_chemical_name_systematic
;
 ? 
;
_space_group_crystal_system monoclinic
_space_group_IT_number 4
_space_group_name_Hall 'P 2yb'
_space_group_name_H-M_alt 'P 1 21 1'
_symmetry_space_group_name_Hall 'P 2yb'
_symmetry_space_group_name_H-M 'P 1 21 1'
_atom_sites_solution_hydrogens geom
_atom_sites_solution_primary direct
_atom_sites_solution_secondary difmap
_audit_creation_date 2014-12-19
_audit_creation_method
;
Olex2 1.2
(compiled 2014.06.27 svn.r2953 for OlexSys, GUI svn.r4855)
;
_cell_angle_alpha 90.00
_cell_angle_beta 92.867(7)
_cell_angle_gamma 90.00
_cell_formula_units_Z 2
_cell_length_a 16.3140(13)
_cell_length_b 15.3614(6)
_cell_length_c 18.1903(8)
_cell_measurement_reflns_used 9813
_cell_measurement_temperature 101(2)
_cell_measurement_theta_max 29.2382
_cell_measurement_theta_min 3.1546
_cell_volume 4552.9(5)
_computing_cell_refinement
;
CrysAlisPro, Agilent Technologies,
Version 1.171.35.11 (release 16-05-2011 CrysAlis171 .NET)
(compiled May 16 2011,17:55:39)
;
_computing_data_collection
;
CrysAlisPro, Agilent Technologies,
Version 1.171.35.11 (release 16-05-2011 CrysAlis171 .NET)
(compiled May 16 2011,17:55:39)
;
_computing_data_reduction
;
CrysAlisPro, Agilent Technologies,
Version 1.171.35.11 (release 16-05-2011 CrysAlis171 .NET)
(compiled May 16 2011,17:55:39)
;
_computing_molecular_graphics 'Olex2 (Dolomanov et al., 2009)'
_computing_publication_material 'Olex2 (Dolomanov et al., 2009)'
_computing_structure_refinement 'XL (Sheldrick, 2008)'
_computing_structure_solution 'SHELXS-97 (Sheldrick, 1990)'
_diffrn_ambient_temperature 101(2)
_diffrn_detector_area_resol_mean 16.0971
_diffrn_measured_fraction_theta_full 0.997
_diffrn_measured_fraction_theta_max 0.997
_diffrn_measurement_details
;
  1 omega    8.00   47.00   1.0000    2.3800
omega____ theta____ kappa____ phi______ frames
    -       21.4518   37.0000  150.0000 39

  2 omega   27.00   90.00   1.0000    2.3800
omega____ theta____ kappa____ phi______ frames
    -       21.4518   37.0000   60.0000 63

  3 omega    0.00   83.00   1.0000    2.3800
omega____ theta____ kappa____ phi______ frames
    -       21.4518   37.0000  -90.0000 83

  4 omega  -46.00   35.00   1.0000    2.3800
omega____ theta____ kappa____ phi______ frames
    -       21.4518  -77.0000  -30.0000 81

  5 omega  -20.00    6.00   1.0000    2.3800
omega____ theta____ kappa____ phi______ frames
    -      -15.8268  -77.0000   60.0000 26

  6 omega  -77.00  -51.00   1.0000    2.3800
omega____ theta____ kappa____ phi______ frames
    -      -15.8268  -77.0000   60.0000 26

  7 omega  -51.00  -24.00   1.0000    2.3800
omega____ theta____ kappa____ phi______ frames
    -       20.9831  -37.0000  -60.0000 27
;
_diffrn_measurement_device_type 'Xcalibur, Eos, Gemini'
_diffrn_measurement_method '\w scans'
_diffrn_orient_matrix_UB_11 -0.0249018000
_diffrn_orient_matrix_UB_12 0.0378356000
_diffrn_orient_matrix_UB_13 -0.0025541000
_diffrn_orient_matrix_UB_21 0.0060300000
_diffrn_orient_matrix_UB_22 0.0023458000
_diffrn_orient_matrix_UB_23 -0.0383158000
_diffrn_orient_matrix_UB_31 -0.0351763000
_diffrn_orient_matrix_UB_32 -0.0263678000
_diffrn_orient_matrix_UB_33 -0.0071032000
_diffrn_radiation_monochromator graphite
_diffrn_radiation_type MoK\a
_diffrn_radiation_wavelength 0.71073
_diffrn_reflns_av_R_equivalents 0.0295
_diffrn_reflns_av_unetI/netI 0.0511
_diffrn_reflns_limit_h_max 19
_diffrn_reflns_limit_h_min -20
_diffrn_reflns_limit_k_max 18
_diffrn_reflns_limit_k_min -17
_diffrn_reflns_limit_l_max 22
_diffrn_reflns_limit_l_min -21
_diffrn_reflns_number 28285
_diffrn_reflns_theta_full 26.00
_diffrn_reflns_theta_max 26.00
_diffrn_reflns_theta_min 3.16
_diffrn_source 'Enhance (Mo) X-ray Source'
_exptl_absorpt_coefficient_mu 1.423
_exptl_absorpt_correction_T_max 0.492
_exptl_absorpt_correction_T_min 0.444
_exptl_absorpt_correction_type multi-scan
_exptl_absorpt_process_details
;
CrysAlisPro, Agilent Technologies,
Version 1.171.35.11 (release 16-05-2011 CrysAlis171 .NET)
(compiled May 16 2011,17:55:39)
Empirical absorption correction using spherical harmonics,
 implemented in SCALE3 ABSPACK scaling algorithm.
;
_exptl_crystal_colour pink
_exptl_crystal_density_diffrn 1.579
_exptl_crystal_density_method 'not measured'
_exptl_crystal_description block
_exptl_crystal_F_000 2233.4
_exptl_crystal_size_max 0.6
_exptl_crystal_size_mid 0.6
_exptl_crystal_size_min 0.5
_refine_diff_density_max 0.897
_refine_diff_density_min -0.612
_refine_diff_density_rms 0.096
_refine_ls_abs_structure_details 'Flack H D (1983), Acta Cryst. A39, 876-881'
_refine_ls_abs_structure_Flack 0.018
_refine_ls_extinction_method none
_refine_ls_goodness_of_fit_ref 1.030
_refine_ls_hydrogen_treatment mixed
_refine_ls_matrix_type full
_refine_ls_number_parameters 993
_refine_ls_number_reflns 17883
_refine_ls_number_restraints 32
_refine_ls_restrained_S_all 1.030
_refine_ls_R_factor_all 0.0465
_refine_ls_R_factor_gt 0.0359
_refine_ls_shift/su_max 0.000
_refine_ls_shift/su_mean 0.000
_refine_ls_structure_factor_coef Fsqd
_refine_ls_weighting_details 'calc w=1/[\s^2^(Fo^2^)+(0.0495P)^2^+6.0826P] where P=(Fo^2^+2Fc^2^)/3'
_refine_ls_weighting_scheme calc
_refine_ls_wR_factor_gt 0.0861
_refine_ls_wR_factor_ref 0.0933
_reflns_number_gt 13647
_reflns_number_total 17883
_reflns_threshold_expression >2sigma(I)
_cod_data_source_file ic502622k_si_002.cif
_cod_data_source_block compound1
_cod_depositor_comments 'Adding full bibliography for 4342631--4342637.cif.'
_cod_original_cell_volume 4552.9(4)
_cod_database_code 4342631
_reflns_odcompleteness_completeness 99.70
_reflns_odcompleteness_iscentric 1
_reflns_odcompleteness_theta 26.32
_olex2_refinement_description
;
1. Fixed Uiso
 At 1.2 times of:
  All C(H,H) groups, All C(H,H,H,H) groups, All N(H,H) groups, All O(H) groups
 At 1.5 times of:
  All C(H,H,H) groups, All O(H,H) groups
2. Restrained distances
 N1-H1A
 0.9 with sigma of 0.02
 H1A-H1B
 1.55 with sigma of 0.02
 C7-H1A
 1.679 with sigma of 0.02
 C7-H1B
 2.164 with sigma of 0.02
 C62-H63B
 2 with sigma of 0.02
 C63-H62A
 2 with sigma of 0.02
 N4-C37 = N4-C49
 1.47 with sigma of 0.01
 C48A-C47
 1.53 with sigma of 0.01
 C44-C43
 1.53 with sigma of 0.01
 C66-C65 = C67-C66 = C68-C67
 1.53 with sigma of 0.01
 C68-C67
 1.5 with sigma of 0.01
 C23-H22A
 2 with sigma of 0.02
 C22-H23A
 2.067 with sigma of 0.02
 C24-H23A
 2.05 with sigma of 0.02
 C24-H23B
 1.844 with sigma of 0.02
 C23-H24A
 1.844 with sigma of 0.02
 C23-H24C
 2 with sigma of 0.02
 H1AD-H23A
 2 with sigma of 0.02
 C27-C26 = C27-C28
 1.53 with sigma of 0.01
 C1C-C18 = C1B-C17 = C20-C19
 1.53 with sigma of 0.01
 C31-C30 = C24-C23 = C36B-C35B = C36A-C35A = C35B-C34 = C34-C33
 1.53 with sigma of 0.01
 C48B-C47 = C48A-C47 = C52-C51 = C40-C39
 1.53 with sigma of 0.01
 C66-C65 = C60-C59 = C56-C55 = C54-C53
 1.53 with sigma of 0.01
 H67A-H26D
 2 with sigma of 0.02
 H67A-H26C
 2 with sigma of 0.02
 H67B-H26D
 2.2 with sigma of 0.01
 H67A-H26D
 2.2 with sigma of 0.01
 H26C-H67A
 2.2 with sigma of 0.01
 H26C-H67B
 2.2 with sigma of 0.01
 H26D-H65B
 2.2 with sigma of 0.01
 H26D-H67B
 2.2 with sigma of 0.01
 H20A-H68B
 2.2 with sigma of 0.01
 H26D-H67A
 3 with sigma of 0.01
3. Restrained angles
 H47D-C47-H47B
 fixed at 23 with sigma of 0.02
 C62-C63-H63B
 fixed at 108 with sigma of 0.02
 C63-C62-H62B
 fixed at 108 with sigma of 0.02
 C62-C63-H63B
 fixed at 109 with sigma of 0.02
 C67-C68-H68B
 fixed at 107 with sigma of 0.02
 C59-C60-H60B
 fixed at 110 with sigma of 0.02
 C59-C60-H60C
 fixed at 110 with sigma of 0.02
 C59-C60-H60A
 fixed at 110 with sigma of 0.02
 C67-C68-H68C
 fixed at 109 with sigma of 0.02
4. Rigid bond restraints
 C27, C28
 with sigma for 1-2 distances of 0.01 and sigma for 1-3 distances of 0.01
 C47, C48A
 with sigma for 1-2 distances of 0.01 and sigma for 1-3 distances of 0.01
 C63, C64
 with sigma for 1-2 distances of 0.01 and sigma for 1-3 distances of 0.01
5. Uiso/Uaniso restraints and constraints
C67: within 1.7A with sigma of 0.04 and sigma for terminal atoms of 0.08
C67 \\sim C66 \\sim C65: within 1.7A with sigma of 0.04 and sigma for terminal
atoms of 0.08
C26 \\sim C25: within 1.7A with sigma of 0.04 and sigma for terminal atoms of
0.08
C25 \\sim C26: within 1.7A with sigma of 0.04 and sigma for terminal atoms of
0.08
Uanis(C48B) \\sim Ueq, Uanis(C35A) \\sim Ueq, Uanis(C35B) \\sim Ueq,
Uanis(C48B) \\sim Ueq, Uanis(C48A) \\sim Ueq, Uanis(C36A) \\sim Ueq,
Uanis(C36B) \\sim Ueq, Uanis(C67) \\sim Ueq: with sigma of 0.01 and sigma for
terminal atoms of 0.02
Uanis(C7) \\sim Ueq: with sigma of 0.001 and sigma for terminal atoms of 0.002
Uanis(C67) = Uanis(C68)
6. Others
 Sof(H34C)=Sof(H34D)=1-FVAR(1)
 Sof(H34A)=Sof(H34B)=FVAR(1)
 Sof(H47C)=Sof(H47D)=Sof(C48B)=Sof(H48A)=Sof(H48B)=Sof(H48C)=1-FVAR(2)
 Sof(H47A)=Sof(H47B)=Sof(C48A)=Sof(H48D)=Sof(H48E)=Sof(H48F)=FVAR(2)
 Sof(O26A)=Sof(H26C)=Sof(H26D)=FVAR(3)
 Fixed Sof: C35B(0.5) H35A(0.5) H35B(0.5) C36B(0.5) H36A(0.5) H36B(0.5)
 H36C(0.5) C35A(0.5) H35C(0.5) H35D(0.5) C36A(0.5) H36D(0.5) H36E(0.5) H36F(0.5)
7.a Free rotating group:
 O26A(H26C,H26D), O1A(H1AC,H1AD)
7.b Ternary CH refined with riding coordinates:
 O5(H5), O6(H6), O4(H4)
7.c Secondary CH2 refined with riding coordinates:
 C3(H3A,H3B), C2(H2A,H2B), C1(H1C,H1D), C49(H49A,H49B), C45(H45A,H45B),
 C17(H17A,H17B), C41(H41A,H41B), C8(H8A,H8B), C50(H50A,H50B), C9(H9A,H9B),
 C10(H10A,H10B), C39(H39A,H39B), C38(H38A,H38B), C43(H43A,H43B), C14(H14A,H14B),
  C13(H13A,H13B), C31(H31A,H31B), C51(H51A,H51B), C37(H37A,H37B), C46(H46A,
 H46B), C42(H42A,H42B), C34(H34C,H34D), C34(H34A,H34B), C29(H29A,H29B),
 C15(H15A,H15B), C19(H19A,H19B), C16(H16A,H16B), C22(H22A,H22B), C18(H18A,H18B),
  C25(H25A,H25B), C33(H33A,H33B), C21(H21A,H21B), C26(H26A,H26B), C23(H23A,
 H23B), C47(H47C,H47D), C47(H47A,H47B), C1A(H1AA,H1AB), C30(H30A,H30B),
 C1B(H1BA,H1BB), C35B(H35A,H35B), C61(H61A,H61B), C63(H63A,H63B), C53(H53A,
 H53B), C62(H62A,H62B), C57(H57A,H57B), C54(H54A,H54B), C65(H65A,H65B),
 C55(H55A,H55B), C66(H66A,H66B), C59(H59A,H59B), C67(H67A,H67B), C35A(H35C,
 H35D), C58(H58A,H58B), C27(H27A,H27B)
7.d Idealised Me refined as rotating group:
 C12(H12A,H12B,H12C), C40(H40A,H40B,H40C), C11(H11A,H11B,H11C), C32(H32A,H32B,
 H32C), C44(H44A,H44B,H44C), C52(H52A,H52B,H52C), C1C(H1CA,H1CB,H1CC), C64(H64A,
 H64B,H64C), C48B(H48A,H48B,H48C), C36B(H36A,H36B,H36C), C56(H56A,H56B,H56C),
 C20(H20A,H20B,H20C), C60(H60A,H60B,H60C), C24(H24A,H24B,H24C), C36A(H36D,H36E,
 H36F), C48A(H48D,H48E,H48F), C28(H28A,H28B,H28C), C68(H68A,H68B,H68C)
;

loop_
_space_group_symop_id
_space_group_symop_operation_xyz
1 'x, y, z'
2 '-x, y+1/2, -z'

loop_
_atom_site_label
_atom_site_type_symbol
_atom_site_fract_x
_atom_site_fract_y
_atom_site_fract_z
_atom_site_U_iso_or_equiv
_atom_site_adp_type
_atom_site_occupancy
_atom_site_calc_flag
_atom_site_disorder_assembly
_atom_site_disorder_group
_atom_site_refinement_flags_posn
_atom_site_refinement_flags_adp
Mo1 Mo -0.8257(2) -0.1645(3) -0.4114(2) 0.0194(10) Uani 1 d . . . .
Mo2 Mo -0.6849(3) -0.3225(3) -0.4125(2) 0.0201(10) Uani 1 d . . . .
Mo5 Mo -0.8073(2) -0.1697(2) -0.0900(2) 0.0128(8) Uani 1 d . . . .
Mo4 Mo -0.6662(2) -0.3284(2) -0.0930(2) 0.0131(8) Uani 1 d . . . .
Mo6 Mo -0.8858(2) -0.0868(3) -0.2495(2) 0.0162(9) Uani 1 d . . . .
Mo3 Mo -0.6049(2) -0.4055(3) -0.2532(2) 0.0183(9) Uani 1 d . . . .
Cr1 Cr -0.7453(5) -0.2459(6) -0.2520(4) 0.0096(11) Uani 1 d . . . .
Br Br -0.5693(3) -0.0813(4) -0.2589(3) 0.0278(11) Uani 1 d . . . .
O3 O -0.7887(18) -0.296(2) -0.1625(17) 0.014(7) Uani 1 d . . . .
O2 O -0.7378(18) -0.361(2) -0.2979(17) 0.015(7) Uani 1 d . . . .
O5 O -0.7054(18) -0.200(2) -0.3445(16) 0.014(7) Uani 1 d . . . .
H5 H -0.6615 -0.1560 -0.3413 0.017 Uiso 1 calc . . R .
O9 O -0.6645(18) -0.421(2) -0.1644(17) 0.017(7) Uani 1 d . . . .
O23 O -0.875(2) 0.017(2) -0.2159(19) 0.026(8) Uani 1 d . . . .
O1 O -0.8560(18) -0.227(2) -0.2962(16) 0.014(7) Uani 1 d . . . .
O20 O -0.720(2) -0.384(2) -0.0299(17) 0.020(8) Uani 1 d . . . .
O19 O -0.5669(19) -0.326(2) -0.0585(18) 0.022(7) Uani 1 d . . . .
O12 O -0.8313(19) -0.074(2) -0.3400(16) 0.021(7) Uani 1 d . . . .
O17 O -0.5057(19) -0.405(3) -0.221(2) 0.031(9) Uani 1 d . . . .
O16 O -0.701(2) -0.427(3) -0.4453(19) 0.030(9) Uani 1 d . . . .
O11 O -0.8982(18) -0.154(2) -0.1599(17) 0.017(7) Uani 1 d . . . .
O21 O -0.797(2) -0.069(2) -0.0522(17) 0.021(8) Uani 1 d . . . .
O24 O -0.9860(19) -0.094(3) -0.2809(17) 0.025(8) Uani 1 d . . . .
O6 O -0.7579(19) -0.131(2) -0.2040(17) 0.014(7) Uani 1 d . . . .
H6 H -0.7123 -0.0892 -0.2049 0.017 Uiso 1 calc . . R .
N1 N -0.944(3) -0.443(3) -0.255(3) 0.032(11) Uani 1 d . . D .
H1A H -0.95(2) -0.44(2) -0.303(8) 0.038 Uiso 1 d . . DR .
H1B H -0.998(16) -0.43(3) -0.23(2) 0.038 Uiso 1 d . . DR .
O8 O -0.5949(19) -0.340(2) -0.3421(17) 0.020(8) Uani 1 d . . . .
O22 O -0.8576(19) -0.229(2) -0.0278(16) 0.019(7) Uani 1 d . . . .
O7 O -0.796(2) -0.283(2) -0.4308(18) 0.024(8) Uani 1 d . . . .
O14 O -0.926(2) -0.173(3) -0.4426(19) 0.030(9) Uani 1 d . . . .
C3 C -0.854(3) -0.359(3) -0.172(2) 0.019(9) Uani 1 d . . . .
H3A H -0.9020 -0.3373 -0.1488 0.022 Uiso 1 calc . . R .
H3B H -0.8372 -0.4126 -0.1484 0.022 Uiso 1 calc . . R .
C2 C -0.807(3) -0.418(3) -0.294(2) 0.021(9) Uani 1 d . . . .
H2A H -0.7895 -0.4708 -0.2687 0.025 Uiso 1 calc . . R .
H2B H -0.8265 -0.4331 -0.3432 0.025 Uiso 1 calc . . R .
C1 C -0.914(3) -0.297(3) -0.293(2) 0.019(9) Uani 1 d . . . .
H1C H -0.9314 -0.3137 -0.3433 0.023 Uiso 1 calc . . R .
H1D H -0.9618 -0.2780 -0.2687 0.023 Uiso 1 calc . . R .
O10 O -0.6965(18) -0.2097(19) -0.0742(17) 0.014(7) Uani 1 d . . . .
O4 O -0.6361(18) -0.271(2) -0.2063(16) 0.014(7) Uani 1 d . . . .
H4 H -0.5943 -0.2250 -0.2073 0.017 Uiso 1 calc . . R .
C7 C -0.878(3) -0.378(3) -0.253(2) 0.017(9) Uani 1 d . . D U
O13 O -0.778(2) -0.110(2) -0.4785(18) 0.029(9) Uani 1 d . . . .
O15 O -0.635(2) -0.269(3) -0.4791(19) 0.030(9) Uani 1 d . . . .
O18 O -0.621(2) -0.507(2) -0.288(2) 0.029(9) Uani 1 d . . . .
N2 N -0.499(3) -0.078(3) 0.008(2) 0.029(9) Uani 1 d . . . .
C49 C -1.061(3) -0.008(3) 0.007(3) 0.028(11) Uani 1 d . . D .
H49A H -1.0588 0.0407 0.0403 0.033 Uiso 1 calc . . R .
H49B H -1.1114 -0.0395 0.0139 0.033 Uiso 1 calc . . R .
C45 C -0.985(3) 0.076(3) -0.085(3) 0.027(11) Uani 1 d . . . .
H45A H -0.9394 0.0359 -0.0820 0.032 Uiso 1 calc . . R .
H45B H -0.9893 0.0996 -0.1344 0.032 Uiso 1 calc . . R .
C17 C -0.570(3) -0.111(4) 0.049(3) 0.040(14) Uani 1 d . . D .
H17A H -0.6146 -0.1237 0.0131 0.048 Uiso 1 calc . . R .
H17B H -0.5540 -0.1653 0.0723 0.048 Uiso 1 calc . . R .
C41 C -1.138(3) 0.087(3) -0.076(3) 0.030(11) Uani 1 d . . . .
H41A H -1.1304 0.1328 -0.0398 0.036 Uiso 1 calc . . R .
H41B H -1.1864 0.0541 -0.0636 0.036 Uiso 1 calc . . R .
C8 C -0.484(3) -0.143(3) -0.054(3) 0.032(12) Uani 1 d . . . .
H8A H -0.4756 -0.1997 -0.0318 0.039 Uiso 1 calc . . R .
H8B H -0.5330 -0.1454 -0.0857 0.039 Uiso 1 calc . . R .
N4 N -1.064(2) 0.027(2) -0.0704(19) 0.024(9) Uani 1 d . . D .
C50 C -0.990(3) -0.067(4) 0.027(3) 0.041(14) Uani 1 d . . . .
H50A H -0.9395 -0.0409 0.0123 0.049 Uiso 1 calc . . R .
H50B H -0.9972 -0.1220 0.0005 0.049 Uiso 1 calc . . R .
C9 C -0.412(3) -0.124(3) -0.101(3) 0.034(12) Uani 1 d . . . .
H9A H -0.3635 -0.1131 -0.0696 0.041 Uiso 1 calc . . R .
H9B H -0.4237 -0.0729 -0.1306 0.041 Uiso 1 calc . . R .
C10 C -0.397(3) -0.202(4) -0.151(3) 0.036(13) Uani 1 d . . . .
H10A H -0.4494 -0.2197 -0.1744 0.044 Uiso 1 calc . . R .
H10B H -0.3618 -0.1838 -0.1891 0.044 Uiso 1 calc . . R .
N3 N -1.045(3) 0.086(3) -0.429(3) 0.049(14) Uani 1 d . . . .
C39 C -1.148(3) -0.172(3) -0.183(3) 0.036(13) Uani 1 d . . D .
H39A H -1.2033 -0.1930 -0.1948 0.044 Uiso 1 calc . . R .
H39B H -1.1267 -0.1497 -0.2282 0.044 Uiso 1 calc . . R .
C38 C -1.153(3) -0.098(4) -0.129(3) 0.033(12) Uani 1 d . . . .
H38A H -1.1618 -0.1208 -0.0801 0.039 Uiso 1 calc . . R .
H38B H -1.1982 -0.0599 -0.1430 0.039 Uiso 1 calc . . R .
C12 C -0.242(3) -0.098(4) 0.098(3) 0.035(12) Uani 1 d . . . .
H12A H -0.2555 -0.0422 0.0774 0.052 Uiso 1 calc . . GR .
H12B H -0.2317 -0.1381 0.0582 0.052 Uiso 1 calc . . GR .
H12C H -0.1929 -0.0935 0.1293 0.052 Uiso 1 calc . . GR .
C40 C -1.096(3) -0.247(4) -0.156(3) 0.046(15) Uani 1 d . . D .
H40A H -1.1183 -0.2721 -0.1133 0.069 Uiso 1 calc . . GR .
H40B H -1.0409 -0.2271 -0.1443 0.069 Uiso 1 calc . . GR .
H40C H -1.0943 -0.2906 -0.1943 0.069 Uiso 1 calc . . GR .
C43 C -1.233(3) 0.186(4) -0.150(3) 0.045(15) Uani 1 d . . D .
H43A H -1.2309 0.2208 -0.1054 0.054 Uiso 1 calc . . R .
H43B H -1.2350 0.2250 -0.1916 0.054 Uiso 1 calc . . R .
C11 C -0.359(4) -0.280(4) -0.111(3) 0.041(14) Uani 1 d . . . .
H11A H -0.3953 -0.3015 -0.0751 0.061 Uiso 1 calc . . GR .
H11B H -0.3078 -0.2632 -0.0862 0.061 Uiso 1 calc . . GR .
H11C H -0.3487 -0.3254 -0.1456 0.061 Uiso 1 calc . . GR .
C14 C -0.597(3) 0.018(3) -0.075(3) 0.033(12) Uani 1 d . . . .
H14A H -0.5947 -0.0249 -0.1139 0.040 Uiso 1 calc . . R .
H14B H -0.6437 0.0048 -0.0462 0.040 Uiso 1 calc . . R .
C13 C -0.518(3) 0.013(3) -0.025(3) 0.034(12) Uani 1 d . . . .
H13A H -0.4718 0.0302 -0.0538 0.040 Uiso 1 calc . . R .
H13B H -0.5218 0.0540 0.0147 0.040 Uiso 1 calc . . R .
C31 C -0.924(4) 0.222(4) -0.285(3) 0.046(15) Uani 1 d . . D .
H31A H -0.8800 0.1817 -0.2707 0.055 Uiso 1 calc . . R .
H31B H -0.9671 0.2150 -0.2508 0.055 Uiso 1 calc . . R .
C51 C -0.985(4) -0.085(5) 0.109(3) 0.052(15) Uani 1 d . . D .
H51A H -0.9797 -0.0293 0.1340 0.062 Uiso 1 calc . . R .
H51B H -1.0360 -0.1109 0.1221 0.062 Uiso 1 calc . . R .
C37 C -1.072(3) -0.045(3) -0.126(3) 0.028(11) Uani 1 d . . D .
H37A H -1.0269 -0.0857 -0.1171 0.034 Uiso 1 calc . . R .
H37B H -1.0657 -0.0204 -0.1747 0.034 Uiso 1 calc . . R .
C46 C -0.966(3) 0.150(3) -0.033(3) 0.032(12) Uani 1 d B . . .
H46A H -0.9538 0.1267 0.0164 0.038 Uiso 1 calc . . R .
H46B H -1.0140 0.1872 -0.0303 0.038 Uiso 1 calc . . R .
C42 C -1.156(3) 0.130(4) -0.151(3) 0.039(13) Uani 1 d . . . .
H42A H -1.1101 0.1656 -0.1638 0.046 Uiso 1 calc . . R .
H42B H -1.1639 0.0850 -0.1887 0.046 Uiso 1 calc . . R .
C34 C -1.166(5) 0.139(6) -0.359(4) 0.07(2) Uani 1 d . . D .
H34C H -1.1292 0.1589 -0.3190 0.090 Uiso 0(2) calc A 2 R .
H34D H -1.1793 0.0786 -0.3487 0.090 Uiso 0(2) calc A 2 R .
H34A H -1.1975 0.0855 -0.3553 0.090 Uiso 1(2) calc A 1 R .
H34B H -1.1289 0.1440 -0.3158 0.090 Uiso 1(2) calc A 1 R .
C29 C -0.984(4) 0.106(4) -0.366(3) 0.052(18) Uani 1 d . . . .
H29A H -0.9365 0.0691 -0.3703 0.062 Uiso 1 calc . . R .
H29B H -1.0092 0.0907 -0.3203 0.062 Uiso 1 calc . . R .
C15 C -0.312(3) -0.132(3) 0.142(3) 0.033(12) Uani 1 d . . . .
H15A H -0.3242 -0.0897 0.1791 0.039 Uiso 1 calc . . R .
H15B H -0.2955 -0.1856 0.1661 0.039 Uiso 1 calc . . R .
C19 C -0.673(4) -0.094(6) 0.141(4) 0.07(2) Uani 1 d . . D .
H19A H -0.7157 -0.1060 0.1034 0.085 Uiso 1 calc . . R .
H19B H -0.6547 -0.1497 0.1618 0.085 Uiso 1 calc . . R .
C16 C -0.425(3) -0.066(3) 0.059(3) 0.029(11) Uani 1 d . . . .
H16A H -0.4387 -0.0262 0.0977 0.035 Uiso 1 calc . . R .
H16B H -0.3822 -0.0381 0.0314 0.035 Uiso 1 calc . . R .
C22 C -1.132(4) -0.044(4) -0.477(4) 0.059(19) Uani 1 d . . D .
H22A H -1.1842 -0.0188 -0.4649 0.071 Uiso 1 calc . . DR .
H22B H -1.1197 -0.0235 -0.5257 0.071 Uiso 1 calc . . R .
C18 C -0.607(3) 0.106(4) -0.108(3) 0.046(15) Uani 1 d . . D .
H18A H -0.6198 0.1473 -0.0699 0.055 Uiso 1 calc . . R .
H18B H -0.6538 0.1050 -0.1437 0.055 Uiso 1 calc . . R .
C25 C -1.006(5) 0.101(5) -0.502(4) 0.057(19) Uani 1 d . . . U
H25A H -1.0448 0.0828 -0.5410 0.068 Uiso 1 calc . . R .
H25B H -0.9972 0.1629 -0.5074 0.068 Uiso 1 calc . . R .
C32 C -0.891(4) 0.315(4) -0.280(3) 0.057(17) Uani 1 d . . . .
H32A H -0.8410 0.3190 -0.3056 0.085 Uiso 1 calc . . GR .
H32B H -0.8801 0.3305 -0.2292 0.085 Uiso 1 calc . . GR .
H32C H -0.9309 0.3543 -0.3018 0.085 Uiso 1 calc . . GR .
C33 C -1.120(4) 0.141(5) -0.429(3) 0.07(2) Uani 1 d C . D .
H33A H -1.1566 0.1226 -0.4699 0.078 Uiso 1 calc . . R .
H33B H -1.1040 0.2007 -0.4388 0.078 Uiso 1 calc . . R .
C21 C -1.066(4) -0.011(4) -0.422(3) 0.042(14) Uani 1 d . . . .
H21A H -1.0168 -0.0446 -0.4281 0.051 Uiso 1 calc . . R .
H21B H -1.0841 -0.0213 -0.3730 0.051 Uiso 1 calc . . R .
C26 C -0.925(5) 0.054(5) -0.512(4) 0.08(3) Uani 1 d . . D U
H26A H -0.8818 0.0841 -0.4831 0.098 Uiso 1 calc . . R .
H26B H -0.9287 -0.0045 -0.4924 0.098 Uiso 1 calc . . R .
C23 C -1.140(5) -0.140(5) -0.478(5) 0.10(3) Uani 1 d . . D .
H23A H -1.1921 -0.1539 -0.5033 0.120 Uiso 1 calc . . DR .
H23B H -1.0976 -0.1622 -0.5096 0.120 Uiso 1 calc . . DR .
C47 C -0.893(3) 0.202(3) -0.058(3) 0.043(15) Uani 1 d . . D U
H47C H -0.9103 0.2308 -0.1040 0.051 Uiso 0.5(3) calc B 2 R .
H47D H -0.8814 0.2477 -0.0222 0.051 Uiso 0.5(3) calc B 2 R .
H47A H -0.8937 0.2611 -0.0389 0.051 Uiso 0.5(3) calc B 1 R .
H47B H -0.8937 0.2049 -0.1115 0.051 Uiso 0.5(3) calc B 1 R .
C1A C -0.390(3) -0.149(3) 0.093(3) 0.039(13) Uani 1 d . . . .
H1AA H -0.4313 -0.1752 0.1229 0.046 Uiso 1 calc . . R .
H1AB H -0.3779 -0.1896 0.0546 0.046 Uiso 1 calc . . R .
C30 C -0.956(5) 0.202(4) -0.362(3) 0.07(2) Uani 1 d . . D .
H30A H -0.9138 0.2115 -0.3962 0.080 Uiso 1 calc . . R .
H30B H -1.0022 0.2396 -0.3749 0.080 Uiso 1 calc . . R .
C44 C -1.312(4) 0.132(5) -0.152(4) 0.061(19) Uani 1 d . . D .
H44A H -1.3186 0.1061 -0.1049 0.091 Uiso 1 calc . . GR .
H44B H -1.3085 0.0871 -0.1886 0.091 Uiso 1 calc . . GR .
H44C H -1.3579 0.1690 -0.1646 0.091 Uiso 1 calc . . GR .
N5 N -0.439(3) -0.485(5) -0.490(3) 0.064(19) Uani 1 d . . . .
C1B C -0.603(4) -0.052(4) 0.106(3) 0.053(18) Uani 1 d . . D .
H1BA H -0.5601 -0.0396 0.1437 0.064 Uiso 1 calc . . R .
H1BB H -0.6210 0.0023 0.0841 0.064 Uiso 1 calc . . R .
C52 C -0.916(5) -0.142(5) 0.136(4) 0.08(2) Uani 1 d . . D .
H52A H -0.9200 -0.1974 0.1117 0.120 Uiso 1 calc . . GR .
H52B H -0.9193 -0.1506 0.1883 0.120 Uiso 1 calc . . GR .
H52C H -0.8645 -0.1152 0.1265 0.120 Uiso 1 calc . . GR .
C35B C -1.246(7) 0.193(8) -0.357(10) 0.05(4) Uani 0.50 d C 2 D U
H35A H -1.2810 0.1795 -0.4008 0.064 Uiso 0.50 calc C 2 R .
H35B H -1.2759 0.1764 -0.3144 0.064 Uiso 0.50 calc C 2 R .
C1C C -0.533(4) 0.136(5) -0.146(4) 0.07(2) Uani 1 d . . D .
H1CA H -0.5361 0.1980 -0.1539 0.107 Uiso 1 calc . . GR .
H1CB H -0.5294 0.1068 -0.1919 0.107 Uiso 1 calc . . GR .
H1CC H -0.4845 0.1236 -0.1150 0.107 Uiso 1 calc . . GR .
C61 C -0.377(4) -0.479(5) -0.549(4) 0.07(2) Uani 1 d . . . .
H61A H -0.3865 -0.5274 -0.5820 0.079 Uiso 1 calc . . R .
H61B H -0.3231 -0.4867 -0.5248 0.079 Uiso 1 calc . . R .
C63 C -0.300(4) -0.397(6) -0.640(5) 0.09(3) Uani 1 d . . D U
H63A H -0.2975 -0.4517 -0.6664 0.105 Uiso 1 calc . . R .
H63B H -0.2511 -0.3931 -0.6073 0.105 Uiso 1 calc . . DR .
C53 C -0.524(5) -0.462(8) -0.521(4) 0.11(4) Uani 1 d . . D .
H53A H -0.5610 -0.4606 -0.4815 0.135 Uiso 1 calc . . R .
H53B H -0.5217 -0.4030 -0.5413 0.135 Uiso 1 calc . . R .
C62 C -0.375(4) -0.397(6) -0.595(4) 0.08(2) Uani 1 d . . D .
H62A H -0.4240 -0.3932 -0.6267 0.092 Uiso 1 calc . . DR .
H62B H -0.3736 -0.3461 -0.5625 0.092 Uiso 1 calc . . R .
C57 C -0.429(5) -0.573(6) -0.459(5) 0.08(3) Uani 1 d . . . .
H57A H -0.4455 -0.6143 -0.4967 0.100 Uiso 1 calc . . R .
H57B H -0.3711 -0.5818 -0.4468 0.100 Uiso 1 calc . . R .
C54 C -0.559(5) -0.521(7) -0.581(5) 0.10(4) Uani 1 d . . D .
H54A H -0.5181 -0.5338 -0.6159 0.124 Uiso 1 calc . . R .
H54B H -0.5764 -0.5754 -0.5593 0.124 Uiso 1 calc . . R .
C65 C -0.428(5) -0.415(5) -0.429(4) 0.09(3) Uani 1 d . . D U
H65A H -0.4659 -0.4266 -0.3912 0.107 Uiso 1 calc . . R .
H65B H -0.4407 -0.3585 -0.4502 0.107 Uiso 1 calc . . DR .
C64 C -0.299(6) -0.319(7) -0.697(6) 0.12(3) Uani 1 d . . . U
H64A H -0.2504 -0.2854 -0.6885 0.176 Uiso 1 calc . . GR .
H64B H -0.3466 -0.2833 -0.6915 0.176 Uiso 1 calc . . GR .
H64C H -0.3005 -0.3424 -0.7463 0.176 Uiso 1 calc . . GR .
C48B C -0.813(6) 0.156(8) -0.071(10) 0.03(4) Uani 0.5(3) d B 2 D U
H48A H -0.7896 0.1352 -0.0243 0.048 Uiso 0.5(3) calc B 2 GR .
H48B H -0.7757 0.1949 -0.0925 0.048 Uiso 0.5(3) calc B 2 GR .
H48C H -0.8235 0.1068 -0.1028 0.048 Uiso 0.5(3) calc B 2 GR .
C36B C -1.228(12) 0.291(9) -0.355(10) 0.07(5) Uani 0.50 d C 2 D U
H36A H -1.2061 0.3086 -0.4006 0.106 Uiso 0.50 calc C 2 GR .
H36B H -1.1884 0.3029 -0.3152 0.106 Uiso 0.50 calc C 2 GR .
H36C H -1.2775 0.3224 -0.3472 0.106 Uiso 0.50 calc C 2 GR .
C56 C -0.667(5) -0.540(6) -0.676(4) 0.10(3) Uani 1 d . . D .
H56A H -0.6308 -0.5431 -0.7166 0.143 Uiso 1 calc . . GR .
H56B H -0.7198 -0.5200 -0.6941 0.143 Uiso 1 calc . . GR .
H56C H -0.6716 -0.5965 -0.6547 0.143 Uiso 1 calc . . GR .
C20 C -0.705(5) -0.039(6) 0.198(4) 0.10(3) Uani 1 d . . D .
H20A H -0.6617 -0.0016 0.2177 0.143 Uiso 1 calc . . DGR .
H20B H -0.7238 -0.0750 0.2370 0.143 Uiso 1 calc . . GR .
H20C H -0.7491 -0.0046 0.1778 0.143 Uiso 1 calc . . GR .
C55 C -0.632(5) -0.477(7) -0.619(5) 0.09(3) Uani 1 d . . D .
H55A H -0.6145 -0.4239 -0.6426 0.110 Uiso 1 calc . . R .
H55B H -0.6725 -0.4630 -0.5843 0.110 Uiso 1 calc . . R .
C66 C -0.341(5) -0.414(7) -0.395(4) 0.10(3) Uani 1 d . . D U
H66A H -0.3036 -0.3990 -0.4326 0.123 Uiso 1 calc . . R .
H66B H -0.3274 -0.4712 -0.3766 0.123 Uiso 1 calc . . R .
C59 C -0.469(8) -0.690(7) -0.372(6) 0.13(5) Uani 1 d . . D .
H59A H -0.5034 -0.7224 -0.4076 0.162 Uiso 1 calc . . R .
H59B H -0.4125 -0.7082 -0.3782 0.162 Uiso 1 calc . . R .
C67 C -0.331(7) -0.347(7) -0.331(5) 0.19(4) Uani 1 d . . D U
H67A H -0.3350 -0.2896 -0.3530 0.223 Uiso 1 calc . . DR .
H67B H -0.3785 -0.3539 -0.3014 0.223 Uiso 1 calc . . DR .
C60 C -0.493(8) -0.713(8) -0.295(6) 0.15(5) Uani 1 d . . D .
H60A H -0.5004 -0.7748 -0.2918 0.226 Uiso 1 calc . . GR .
H60B H -0.5429 -0.6838 -0.2851 0.226 Uiso 1 calc . . GR .
H60C H -0.4501 -0.6949 -0.2604 0.226 Uiso 1 calc . . GR .
C24 C -1.134(7) -0.191(9) -0.411(6) 0.18(6) Uani 1 d . . D .
H24A H -1.1574 -0.2481 -0.4196 0.264 Uiso 1 calc . . DGR .
H24B H -1.1639 -0.1625 -0.3734 0.264 Uiso 1 calc . . GR .
H24C H -1.0777 -0.1974 -0.3939 0.264 Uiso 1 calc . . DGR .
C35A C -1.222(10) 0.218(10) -0.367(11) 0.06(5) Uani 0.50 d C 1 D U
H35C H -1.2666 0.2114 -0.3338 0.078 Uiso 0.50 calc C 1 R .
H35D H -1.2469 0.2186 -0.4169 0.078 Uiso 0.50 calc C 1 R .
C36A C -1.181(12) 0.306(11) -0.352(11) 0.08(6) Uani 0.50 d C 1 D U
H36D H -1.2182 0.3438 -0.3280 0.114 Uiso 0.50 calc C 1 GR .
H36E H -1.1667 0.3318 -0.3978 0.114 Uiso 0.50 calc C 1 GR .
H36F H -1.1324 0.2978 -0.3210 0.114 Uiso 0.50 calc C 1 GR .
C48A C -0.817(11) 0.152(11) -0.027(19) 0.08(6) Uani 0.5(3) d B 1 D U
H48D H -0.8151 0.1550 0.0257 0.119 Uiso 0.5(3) calc B 1 GR .
H48E H -0.7685 0.1776 -0.0452 0.119 Uiso 0.5(3) calc B 1 GR .
H48F H -0.8210 0.0924 -0.0424 0.119 Uiso 0.5(3) calc B 1 GR .
C28 C -0.939(11) -0.040(7) -0.609(7) 0.24(10) Uani 1 d . . D U
H28A H -0.9122 -0.0658 -0.6497 0.367 Uiso 1 calc . . GR .
H28B H -0.9965 -0.0326 -0.6228 0.367 Uiso 1 calc . . GR .
H28C H -0.9335 -0.0778 -0.5672 0.367 Uiso 1 calc . . GR .
O26A O -0.463(8) -0.228(6) -0.374(5) 0.13(7) Uani 0.56(16) d D 1 . .
H26C H -0.4599 -0.2430 -0.3393 0.190 Uiso 0.56(16) d D 1 DG .
H26D H -0.4838 -0.2754 -0.3594 0.190 Uiso 0.56(16) d D 1 DG .
C58 C -0.476(6) -0.595(7) -0.390(5) 0.10(3) Uani 1 d . . . .
H58A H -0.5335 -0.5792 -0.3978 0.119 Uiso 1 calc . . R .
H58B H -0.4538 -0.5609 -0.3481 0.119 Uiso 1 calc . . R .
O1A O -1.303(5) -0.104(5) -0.595(5) 0.13(3) Uani 1 d . . . .
H1AC H -1.2727 -0.0577 -0.5917 0.192 Uiso 1 d . . G .
H1AD H -1.2707 -0.1502 -0.5902 0.192 Uiso 1 d . . DG .
C68 C -0.254(7) -0.349(10) -0.280(7) 0.19(4) Uani 1 d . . D .
H68A H -0.2515 -0.2969 -0.2510 0.279 Uiso 1 calc . . GR .
H68B H -0.2066 -0.3538 -0.3080 0.279 Uiso 1 calc . . DGR .
H68C H -0.2569 -0.3986 -0.2474 0.279 Uiso 1 calc . . GR .
C27 C -0.901(6) 0.049(9) -0.591(4) 0.16(6) Uani 1 d . . D U
H27A H -0.8415 0.0484 -0.5944 0.191 Uiso 1 calc . . R .
H27B H -0.9246 0.0952 -0.6206 0.191 Uiso 1 calc . . R .

loop_
_atom_site_aniso_label
_atom_site_aniso_U_11
_atom_site_aniso_U_22
_atom_site_aniso_U_33
_atom_site_aniso_U_23
_atom_site_aniso_U_13
_atom_site_aniso_U_12
Mo1 0.025(2) 0.023(3) 0.0104(19) 0.0020(18) -0.0007(15) 0.0049(19)
Mo2 0.026(2) 0.022(3) 0.013(2) -0.0019(19) 0.0059(16) 0.0041(19)
Mo5 0.0169(19) 0.012(2) 0.0095(18) -0.0005(16) 0.0015(14) 0.0015(16)
Mo4 0.0142(19) 0.012(2) 0.0131(19) 0.0020(16) -0.0015(14) 0.0002(16)
Mo6 0.020(2) 0.016(2) 0.0132(19) 0.0023(18) 0.0016(14) 0.0059(17)
Mo3 0.018(2) 0.018(2) 0.019(2) 0.0007(18) 0.0042(15) 0.0071(17)
Cr1 0.009(3) 0.010(3) 0.009(2) 0.000(2) 0.001(2) 0.001(2)
Br 0.030(3) 0.027(3) 0.026(2) 0.002(2) 0.0022(18) -0.009(2)
O3 0.013(15) 0.011(17) 0.017(16) -0.001(13) 0.004(12) -0.002(12)
O2 0.015(16) 0.016(18) 0.014(17) 0.002(14) 0.000(12) -0.003(13)
O5 0.017(16) 0.016(18) 0.008(15) 0.001(12) 0.002(12) 0.004(13)
O9 0.020(16) 0.012(18) 0.018(16) 0.003(15) 0.002(12) 0.006(14)
O23 0.04(2) 0.02(2) 0.023(19) -0.001(16) 0.007(15) 0.007(16)
O1 0.014(16) 0.017(19) 0.012(15) -0.003(13) 0.002(12) -0.002(13)
O20 0.032(19) 0.012(19) 0.017(17) 0.001(13) 0.002(14) 0.000(14)
O19 0.019(17) 0.022(19) 0.026(18) 0.005(17) -0.002(13) 0.002(15)
O12 0.029(18) 0.019(19) 0.014(16) 0.002(16) 0.001(13) 0.003(16)
O17 0.019(17) 0.04(2) 0.03(2) 0.01(2) 0.005(15) 0.010(17)
O16 0.04(2) 0.03(3) 0.020(19) -0.005(17) 0.006(15) 0.009(17)
O11 0.017(16) 0.017(19) 0.018(17) 0.005(15) 0.003(12) 0.004(14)
O21 0.030(18) 0.01(2) 0.018(17) -0.003(15) 0.001(13) -0.002(15)
O24 0.022(17) 0.03(2) 0.020(17) 0.002(17) -0.003(13) 0.008(16)
O6 0.019(17) 0.012(17) 0.013(17) -0.005(13) 0.002(13) 0.001(13)
N1 0.02(2) 0.03(3) 0.04(3) 0.00(2) 0.005(19) -0.006(18)
O8 0.022(17) 0.02(2) 0.017(17) -0.003(15) 0.005(13) 0.003(15)
O22 0.026(18) 0.019(19) 0.013(16) 0.004(14) 0.002(13) 0.002(14)
O7 0.026(19) 0.04(2) 0.011(17) -0.007(15) -0.002(13) 0.007(16)
O14 0.04(2) 0.03(2) 0.022(19) 0.000(18) -0.011(15) 0.007(18)
C3 0.02(2) 0.02(2) 0.02(2) 0.006(18) 0.000(17) -0.007(17)
C2 0.02(2) 0.02(2) 0.03(2) -0.009(19) 0.001(17) 0.000(18)
C1 0.01(2) 0.02(2) 0.03(2) -0.005(18) -0.001(17) 0.000(17)
O10 0.019(16) 0.006(16) 0.016(16) 0.001(13) 0.000(12) 0.002(12)
O4 0.010(15) 0.017(18) 0.014(16) 0.000(13) -0.003(12) 0.002(12)
C7 0.017(11) 0.016(11) 0.017(11) 0.001(7) 0.001(7) -0.002(7)
O13 0.04(2) 0.04(2) 0.015(17) 0.008(15) 0.004(14) 0.003(17)
O15 0.04(2) 0.03(2) 0.022(19) -0.001(16) 0.016(16) 0.003(17)
O18 0.04(2) 0.02(2) 0.03(2) 0.001(17) 0.007(16) 0.011(17)
N2 0.03(2) 0.02(2) 0.04(2) -0.01(2) -0.002(17) -0.010(19)
C49 0.03(3) 0.02(3) 0.03(3) 0.00(2) 0.01(2) 0.00(2)
C45 0.02(2) 0.03(3) 0.03(3) 0.00(2) 0.012(19) -0.01(2)
C17 0.04(3) 0.04(4) 0.04(3) -0.01(3) 0.01(3) -0.02(3)
C41 0.04(3) 0.02(3) 0.03(3) -0.01(2) 0.01(2) 0.01(2)
C8 0.03(3) 0.02(3) 0.04(3) -0.01(2) 0.00(2) 0.00(2)
N4 0.03(2) 0.02(2) 0.03(2) -0.007(17) 0.013(16) -0.004(17)
C50 0.03(3) 0.04(4) 0.05(3) 0.00(3) 0.01(2) 0.01(3)
C9 0.03(3) 0.03(3) 0.04(3) 0.00(2) 0.00(2) 0.00(2)
C10 0.04(3) 0.04(3) 0.04(3) 0.00(2) 0.00(2) 0.01(2)
N3 0.07(4) 0.03(3) 0.04(3) 0.01(2) -0.03(3) 0.00(3)
C39 0.03(3) 0.04(3) 0.04(3) -0.02(3) 0.01(2) -0.01(2)
C38 0.02(3) 0.03(3) 0.05(3) -0.01(3) 0.01(2) -0.01(2)
C12 0.03(3) 0.03(3) 0.05(3) 0.01(3) 0.01(2) 0.01(2)
C40 0.03(3) 0.03(3) 0.07(4) -0.02(3) 0.00(3) 0.00(3)
C43 0.06(4) 0.05(4) 0.03(3) 0.00(3) 0.00(3) 0.02(3)
C11 0.04(4) 0.03(3) 0.05(4) -0.01(3) 0.01(3) 0.01(2)
C14 0.03(3) 0.03(3) 0.04(3) -0.01(2) 0.00(2) 0.00(2)
C13 0.02(3) 0.02(3) 0.06(3) 0.00(2) 0.00(2) 0.00(2)
C31 0.05(4) 0.04(4) 0.05(3) 0.00(3) 0.00(3) 0.00(3)
C51 0.06(4) 0.06(4) 0.04(3) 0.00(3) 0.00(3) 0.00(4)
C37 0.02(2) 0.03(3) 0.04(3) -0.01(2) 0.01(2) -0.01(2)
C46 0.03(3) 0.03(3) 0.03(3) 0.00(2) 0.01(2) 0.00(2)
C42 0.05(3) 0.04(3) 0.03(3) 0.00(2) 0.01(2) 0.00(3)
C34 0.09(6) 0.08(6) 0.05(4) 0.00(4) -0.03(4) 0.04(5)
C29 0.08(5) 0.03(3) 0.04(3) 0.01(3) -0.04(3) -0.01(3)
C15 0.03(3) 0.02(3) 0.04(3) 0.00(2) 0.00(2) -0.01(2)
C19 0.05(4) 0.10(7) 0.07(5) -0.02(5) 0.02(3) -0.02(4)
C16 0.03(3) 0.02(3) 0.03(3) -0.01(2) 0.00(2) -0.01(2)
C22 0.05(4) 0.07(5) 0.06(4) -0.01(4) -0.02(3) 0.01(3)
C18 0.04(3) 0.04(4) 0.06(4) -0.01(3) 0.00(3) 0.01(3)
C25 0.08(5) 0.04(4) 0.04(3) 0.00(3) -0.04(3) 0.02(4)
C32 0.09(5) 0.04(4) 0.04(4) -0.01(3) -0.01(3) -0.01(3)
C33 0.10(6) 0.06(5) 0.04(4) 0.01(3) -0.04(4) 0.02(4)
C21 0.04(3) 0.04(3) 0.05(3) 0.00(3) -0.02(3) 0.01(3)
C26 0.08(6) 0.05(4) 0.11(7) 0.03(5) -0.02(5) 0.00(4)
C23 0.10(7) 0.08(7) 0.11(8) 0.01(6) -0.05(6) -0.04(5)
C47 0.05(4) 0.02(3) 0.06(4) -0.02(3) 0.03(3) -0.01(2)
C1A 0.05(3) 0.02(3) 0.05(3) 0.00(2) 0.00(3) -0.01(2)
C30 0.12(7) 0.03(4) 0.04(4) 0.00(3) -0.03(4) -0.01(4)
C44 0.05(4) 0.09(6) 0.04(4) 0.00(4) 0.00(3) 0.01(4)
N5 0.04(3) 0.08(5) 0.07(4) -0.05(4) 0.01(3) 0.01(3)
C1B 0.05(4) 0.06(5) 0.05(4) -0.02(3) 0.01(3) -0.02(3)
C52 0.08(6) 0.09(6) 0.07(5) 0.01(5) 0.00(4) 0.03(5)
C35B 0.06(7) 0.05(7) 0.04(6) 0.01(5) 0.01(5) 0.01(6)
C1C 0.08(6) 0.05(5) 0.08(6) 0.00(4) 0.01(4) 0.01(4)
C61 0.04(4) 0.09(6) 0.07(5) -0.04(4) 0.02(3) -0.01(4)
C63 0.07(5) 0.08(6) 0.12(7) -0.04(5) 0.03(5) -0.01(5)
C53 0.06(5) 0.23(14) 0.06(6) -0.03(7) 0.02(4) 0.01(7)
C62 0.07(5) 0.09(7) 0.08(5) -0.01(5) 0.01(4) 0.02(5)
C57 0.08(6) 0.07(6) 0.10(6) -0.02(5) 0.04(5) -0.03(5)
C54 0.05(5) 0.16(10) 0.10(8) -0.04(7) 0.04(5) 0.00(6)
C65 0.13(8) 0.06(5) 0.08(6) -0.04(5) 0.03(5) -0.01(5)
C64 0.10(8) 0.10(8) 0.16(10) -0.02(6) 0.02(7) -0.02(7)
C48B 0.03(5) 0.03(6) 0.04(8) -0.01(5) 0.02(4) -0.01(4)
C36B 0.10(11) 0.07(10) 0.05(8) 0.01(7) 0.01(9) 0.01(9)
C56 0.09(7) 0.13(8) 0.07(6) -0.01(5) 0.04(5) 0.00(5)
C20 0.10(7) 0.12(8) 0.07(6) 0.01(5) 0.03(5) -0.01(5)
C55 0.07(6) 0.13(9) 0.07(6) -0.02(6) 0.01(5) 0.01(6)
C66 0.16(9) 0.10(7) 0.05(5) -0.03(5) -0.01(5) -0.05(7)
C59 0.16(11) 0.10(9) 0.16(12) -0.02(8) 0.10(9) -0.03(8)
C67 0.21(7) 0.20(7) 0.14(6) -0.04(5) 0.01(5) -0.08(6)
C60 0.19(13) 0.15(12) 0.11(10) -0.02(9) 0.00(9) 0.06(10)
C24 0.12(10) 0.26(17) 0.14(13) 0.08(12) -0.03(9) -0.03(10)
C35A 0.08(8) 0.06(8) 0.05(7) 0.00(6) -0.01(6) 0.00(6)
C36A 0.10(12) 0.07(10) 0.05(9) -0.01(7) -0.02(9) 0.01(9)
C48A 0.06(9) 0.05(9) 0.13(15) -0.04(10) 0.01(9) 0.00(6)
C28 0.4(3) 0.17(11) 0.12(11) -0.06(10) -0.14(15) 0.18(12)
O26A 0.24(16) 0.07(7) 0.07(7) -0.01(5) 0.03(8) -0.09(8)
C58 0.12(8) 0.10(8) 0.08(6) -0.06(6) 0.04(5) -0.03(6)
O1A 0.15(7) 0.07(5) 0.15(7) 0.02(5) -0.04(5) 0.01(5)
C68 0.21(7) 0.20(7) 0.14(6) -0.04(5) 0.01(5) -0.08(6)
C27 0.12(8) 0.28(15) 0.07(7) -0.09(9) -0.06(6) 0.10(9)

loop_
_atom_type_symbol
_atom_type_description
_atom_type_scat_dispersion_real
_atom_type_scat_dispersion_imag
_atom_type_scat_source
C C 0.0033 0.0016 'International Tables Vol C Tables 4.2.6.8 and 6.1.1.4'
Br Br -0.2901 2.4595 'International Tables Vol C Tables 4.2.6.8 and 6.1.1.4'
Cr Cr 0.3209 0.6236 'International Tables Vol C Tables 4.2.6.8 and 6.1.1.4'
Mo Mo -1.6832 0.6857 'International Tables Vol C Tables 4.2.6.8 and 6.1.1.4'
N N 0.0061 0.0033 'International Tables Vol C Tables 4.2.6.8 and 6.1.1.4'
O O 0.0106 0.0060 'International Tables Vol C Tables 4.2.6.8 and 6.1.1.4'
H H 0.0000 0.0000 'International Tables Vol C Tables 4.2.6.8 and 6.1.1.4'

loop_
_geom_angle_atom_site_label_1
_geom_angle_atom_site_label_2
_geom_angle_atom_site_label_3
_geom_angle
O5 Mo1 O1 69.7(10)
O12 Mo1 O5 83.1(12)
O12 Mo1 O1 70.9(13)
O12 Mo1 O7 146.8(14)
O7 Mo1 O5 70.4(13)
O7 Mo1 O1 81.2(13)
O14 Mo1 O5 158.1(15)
O14 Mo1 O1 91.5(14)
O14 Mo1 O12 101.6(16)
O14 Mo1 O7 96.6(17)
O13 Mo1 O5 94.8(14)
O13 Mo1 O1 162.3(14)
O13 Mo1 O12 99.6(16)
O13 Mo1 O7 102.1(16)
O13 Mo1 O14 105.3(17)
O5 Mo2 O2 70.2(11)
O16 Mo2 O2 91.0(14)
O16 Mo2 O5 158.3(14)
O16 Mo2 O8 101.5(16)
O16 Mo2 O7 96.1(16)
O8 Mo2 O2 71.3(12)
O8 Mo2 O5 83.2(13)
O8 Mo2 O7 147.4(13)
O7 Mo2 O2 81.3(13)
O7 Mo2 O5 71.0(13)
O15 Mo2 O2 162.2(15)
O15 Mo2 O5 94.1(15)
O15 Mo2 O16 105.9(17)
O15 Mo2 O8 99.2(16)
O15 Mo2 O7 102.0(17)
O11 Mo5 O3 81.5(13)
O11 Mo5 O6 70.7(12)
O21 Mo5 O3 163.2(13)
O21 Mo5 O11 101.9(15)
O21 Mo5 O6 95.4(14)
O21 Mo5 O10 99.3(14)
O6 Mo5 O3 69.9(10)
O22 Mo5 O3 90.5(14)
O22 Mo5 O11 97.3(14)
O22 Mo5 O21 105.2(15)
O22 Mo5 O6 158.1(13)
O22 Mo5 O10 102.2(14)
O10 Mo5 O3 71.1(12)
O10 Mo5 O11 146.2(13)
O10 Mo5 O6 81.4(12)
O9 Mo4 O3 80.7(12)
O9 Mo4 O4 71.0(12)
O20 Mo4 O3 91.1(13)
O20 Mo4 O9 96.4(14)
O20 Mo4 O19 105.6(16)
O20 Mo4 O10 102.0(14)
O20 Mo4 O4 158.3(14)
O19 Mo4 O3 162.4(14)
O19 Mo4 O9 102.4(15)
O19 Mo4 O10 99.5(16)
O19 Mo4 O4 94.6(13)
O10 Mo4 O3 71.2(12)
O10 Mo4 O9 146.4(13)
O10 Mo4 O4 82.1(12)
O4 Mo4 O3 69.8(10)
O23 Mo6 O1 162.3(14)
O23 Mo6 O12 99.7(16)
O23 Mo6 O11 101.9(16)
O23 Mo6 O24 104.9(18)
O23 Mo6 O6 94.0(14)
O12 Mo6 O1 70.9(13)
O12 Mo6 O11 147.5(14)
O12 Mo6 O6 83.6(12)
O11 Mo6 O1 81.5(12)
O11 Mo6 O6 71.0(12)
O24 Mo6 O1 91.9(15)
O24 Mo6 O12 101.3(14)
O24 Mo6 O11 96.2(15)
O24 Mo6 O6 159.2(16)
O6 Mo6 O1 70.5(10)
O9 Mo3 O2 80.5(12)
O9 Mo3 O4 71.1(12)
O17 Mo3 O2 163.1(17)
O17 Mo3 O9 102.6(15)
O17 Mo3 O8 99.9(15)
O17 Mo3 O4 95.2(17)
O17 Mo3 O18 105.2(19)
O8 Mo3 O2 71.1(12)
O8 Mo3 O9 146.5(13)
O8 Mo3 O4 82.5(13)
O4 Mo3 O2 69.8(11)
O18 Mo3 O2 90.9(14)
O18 Mo3 O9 96.7(16)
O18 Mo3 O8 100.9(16)
O18 Mo3 O4 158.3(14)
O3 Cr1 O5 177.3(16)
O3 Cr1 O1 92.1(13)
O3 Cr1 O6 86.2(13)
O3 Cr1 O4 85.9(13)
O2 Cr1 O3 91.9(13)
O2 Cr1 O5 86.1(13)
O2 Cr1 O1 92.2(13)
O2 Cr1 O6 177.4(15)
O2 Cr1 O4 86.0(13)
O5 Cr1 O6 95.7(13)
O1 Cr1 O5 86.1(13)
O1 Cr1 O6 86.1(13)
O4 Cr1 O5 95.8(13)
O4 Cr1 O1 177.3(17)
O4 Cr1 O6 95.6(13)
Mo4 O3 Mo5 90.2(11)
Cr1 O3 Mo5 101.7(13)
Cr1 O3 Mo4 101.3(12)
C3 O3 Mo5 120(2)
C3 O3 Mo4 122(2)
C3 O3 Cr1 117(3)
Mo2 O2 Mo3 90.4(10)
Cr1 O2 Mo2 100.5(13)
Cr1 O2 Mo3 100.9(13)
C2 O2 Mo2 121(2)
C2 O2 Mo3 121(3)
C2 O2 Cr1 117(2)
Mo1 O5 H5 118.0
Mo2 O5 Mo1 92.9(11)
Mo2 O5 H5 118.0
Cr1 O5 Mo1 103.0(13)
Cr1 O5 Mo2 103.1(14)
Cr1 O5 H5 118.0
Mo4 O9 Mo3 119.4(17)
Mo6 O1 Mo1 90.5(11)
Cr1 O1 Mo1 101.2(12)
Cr1 O1 Mo6 101.1(13)
C1 O1 Mo1 120(2)
C1 O1 Mo6 122(2)
C1 O1 Cr1 117(3)
Mo1 O12 Mo6 123.3(19)
Mo5 O11 Mo6 120.8(16)
Mo5 O6 H6 118.5
Mo6 O6 Mo5 92.7(11)
Mo6 O6 H6 118.5
Cr1 O6 Mo5 102.1(13)
Cr1 O6 Mo6 102.3(13)
Cr1 O6 H6 118.5
H1A N1 H1B 110(10)
C7 N1 H1A 92.00
C7 N1 H1B 119(10)
Mo2 O8 Mo3 122.7(17)
Mo1 O7 Mo2 120.4(18)
O3 C3 H3A 108.9
O3 C3 H3B 108.9
O3 C3 C7 113(3)
H3A C3 H3B 107.7
C7 C3 H3A 108.9
C7 C3 H3B 108.8
O2 C2 H2A 108.8
O2 C2 H2B 108.9
O2 C2 C7 113(3)
H2A C2 H2B 107.7
C7 C2 H2A 108.7
C7 C2 H2B 109.0
O1 C1 H1C 109.0
O1 C1 H1D 109.2
O1 C1 C7 113(3)
H1C C1 H1D 107.8
C7 C1 H1C 109.0
C7 C1 H1D 109.0
Mo5 O10 Mo4 121.7(16)
Mo4 O4 H4 118.0
Mo3 O4 Mo4 92.6(11)
Mo3 O4 H4 118.0
Cr1 O4 Mo4 102.9(13)
Cr1 O4 Mo3 103.3(13)
Cr1 O4 H4 118.0
N1 C7 C3 107(3)
N1 C7 C2 107(4)
N1 C7 C1 106(3)
C2 C7 C3 112(4)
C1 C7 C3 112(4)
C1 C7 C2 112(4)
C17 N2 C8 108(4)
C17 N2 C13 111(4)
C8 N2 C13 110(4)
C16 N2 C17 111(4)
C16 N2 C8 112(4)
C16 N2 C13 106(4)
H49A C49 H49B 107.4
N4 C49 H49A 108.1
N4 C49 H49B 108.4
C50 C49 H49A 108.3
C50 C49 H49B 108.4
C50 C49 N4 116(4)
H45A C45 H45B 107.6
N4 C45 H45A 108.7
N4 C45 H45B 108.6
C46 C45 H45A 108.7
C46 C45 H45B 108.6
C46 C45 N4 114(4)
N2 C17 H17A 108.0
N2 C17 H17B 108.1
H17A C17 H17B 107.3
C1B C17 N2 117(5)
C1B C17 H17A 108.0
C1B C17 H17B 107.9
H41A C41 H41B 107.4
N4 C41 H41A 108.3
N4 C41 H41B 108.3
N4 C41 C42 116(4)
C42 C41 H41A 108.3
C42 C41 H41B 108.3
N2 C8 H8A 108.0
N2 C8 H8B 108.1
H8A C8 H8B 107.3
C9 C8 N2 117(4)
C9 C8 H8A 108.0
C9 C8 H8B 108.1
C49 N4 C45 110(4)
C49 N4 C41 106(3)
C49 N4 C37 112(4)
C41 N4 C45 111(4)
C37 N4 C45 107(3)
C37 N4 C41 111(4)
C49 C50 H50A 109.6
C49 C50 H50B 109.4
C49 C50 C51 111(5)
H50A C50 H50B 108.0
C51 C50 H50A 109.5
C51 C50 H50B 109.5
C8 C9 H9A 109.7
C8 C9 H9B 109.6
C8 C9 C10 110(4)
H9A C9 H9B 108.2
C10 C9 H9A 109.5
C10 C9 H9B 109.8
C9 C10 H10A 108.7
C9 C10 H10B 108.8
H10A C10 H10B 107.7
C11 C10 C9 114(4)
C11 C10 H10A 108.7
C11 C10 H10B 108.9
C29 N3 C25 110(5)
C29 N3 C21 107(4)
C25 N3 C21 109(5)
C33 N3 C29 113(5)
C33 N3 C25 106(4)
C33 N3 C21 111(5)
H39A C39 H39B 107.7
C38 C39 H39A 108.7
C38 C39 H39B 108.6
C40 C39 H39A 108.7
C40 C39 H39B 108.6
C40 C39 C38 114(5)
C39 C38 H38A 109.5
C39 C38 H38B 109.9
C39 C38 C37 110(4)
H38A C38 H38B 108.2
C37 C38 H38A 109.7
C37 C38 H38B 109.7
H12A C12 H12B 109.5
H12A C12 H12C 109.5
H12B C12 H12C 109.5
C15 C12 H12A 109.3
C15 C12 H12B 109.6
C15 C12 H12C 109.4
C39 C40 H40A 109.3
C39 C40 H40B 109.4
C39 C40 H40C 109.7
H40A C40 H40B 109.5
H40A C40 H40C 109.5
H40B C40 H40C 109.5
H43A C43 H43B 107.8
C42 C43 H43A 109.1
C42 C43 H43B 109.0
C44 C43 H43A 109.0
C44 C43 H43B 109.0
C44 C43 C42 113(5)
C10 C11 H11A 109.5
C10 C11 H11B 109.4
C10 C11 H11C 109.5
H11A C11 H11B 109.5
H11A C11 H11C 109.5
H11B C11 H11C 109.5
H14A C14 H14B 108.0
C13 C14 H14A 109.4
C13 C14 H14B 109.3
C18 C14 H14A 109.4
C18 C14 H14B 109.3
C18 C14 C13 111(4)
N2 C13 C14 115(4)
N2 C13 H13A 108.4
N2 C13 H13B 108.6
C14 C13 H13A 108.5
C14 C13 H13B 108.5
H13A C13 H13B 107.5
H31A C31 H31B 108.0
C32 C31 H31A 109.5
C32 C31 H31B 109.5
C30 C31 H31A 109.2
C30 C31 H31B 109.7
C30 C31 C32 111(5)
C50 C51 H51A 108.3
C50 C51 H51B 108.2
H51A C51 H51B 107.3
C52 C51 C50 116(6)
C52 C51 H51A 108.5
C52 C51 H51B 108.0
N4 C37 C38 116(4)
N4 C37 H37A 108.1
N4 C37 H37B 108.1
C38 C37 H37A 108.2
C38 C37 H37B 108.2
H37A C37 H37B 107.4
C45 C46 H46A 109.7
C45 C46 H46B 109.7
C45 C46 C47 110(4)
H46A C46 H46B 108.2
C47 C46 H46A 109.7
C47 C46 H46B 109.8
C41 C42 H42A 109.6
C41 C42 H42B 109.6
C43 C42 C41 110(4)
C43 C42 H42A 109.7
C43 C42 H42B 109.5
H42A C42 H42B 108.1
H34C C34 H34D 107.3
H34C C34 H34A 122.3
H34C C34 H34B 14.4
H34D C34 H34A 20.1
H34D C34 H34B 93.1
H34A C34 H34B 109.2
C33 C34 H34C 108.2
C33 C34 H34D 107.9
C33 C34 H34A 111.0
C33 C34 H34B 111.3
C33 C34 C35B 117(8)
C35B C34 H34C 107.7
C35B C34 H34D 108.1
C35B C34 H34A 89.8
C35B C34 H34B 116.0
C35A C34 H34C 99.4
C35A C34 H34D 129.8
C35A C34 H34A 111.0
C35A C34 H34B 111.5
C35A C34 C33 103(9)
C35A C34 C35B 22(8)
N3 C29 H29A 108.6
N3 C29 H29B 108.6
N3 C29 C30 115(4)
H29A C29 H29B 107.6
C30 C29 H29A 108.3
C30 C29 H29B 108.8
C12 C15 H15A 109.2
C12 C15 H15B 108.9
C12 C15 C1A 113(4)
H15A C15 H15B 107.8
C1A C15 H15A 109.1
C1A C15 H15B 109.1
H19A C19 H19B 108.1
C1B C19 H19A 109.8
C1B C19 H19B 109.3
C20 C19 H19A 109.9
C20 C19 H19B 108.9
C20 C19 C1B 111(6)
N2 C16 H16A 108.6
N2 C16 H16B 108.5
N2 C16 C1A 115(4)
H16A C16 H16B 107.6
C1A C16 H16A 108.5
C1A C16 H16B 108.6
H22A C22 H22B 107.7
C21 C22 H22A 108.9
C21 C22 H22B 108.8
C23 C22 H22A 108.9
C23 C22 H22B 108.7
C23 C22 C21 114(5)
C14 C18 H18A 109.1
C14 C18 H18B 109.0
C14 C18 C1C 113(5)
H18A C18 H18B 107.8
C1C C18 H18A 108.9
C1C C18 H18B 109.3
N3 C25 H25A 108.4
N3 C25 H25B 108.3
H25A C25 H25B 107.4
C26 C25 N3 116(5)
C26 C25 H25A 108.4
C26 C25 H25B 108.3
C31 C32 H32A 109.5
C31 C32 H32B 109.3
C31 C32 H32C 109.6
H32A C32 H32B 109.5
H32A C32 H32C 109.5
H32B C32 H32C 109.5
N3 C33 C34 115(5)
N3 C33 H33A 108.6
N3 C33 H33B 108.5
C34 C33 H33A 108.6
C34 C33 H33B 108.3
H33A C33 H33B 107.5
N3 C21 H21A 108.4
N3 C21 H21B 108.3
C22 C21 N3 116(5)
C22 C21 H21A 108.4
C22 C21 H21B 108.4
H21A C21 H21B 107.5
C25 C26 H26A 108.7
C25 C26 H26B 108.6
H26A C26 H26B 107.6
C27 C26 C25 114(7)
C27 C26 H26A 108.7
C27 C26 H26B 108.9
C22 C23 H23A 107.3
C22 C23 H23B 107.3
H23A C23 H23B 106.8
C24 C23 C22 121(8)
C24 C23 H23A 107.3
C24 C23 H23B 106.2
C46 C47 H47C 107.5
C46 C47 H47D 107.6
C46 C47 H47A 110.8
C46 C47 H47B 110.8
C46 C47 C48A 104(10)
H47C C47 H47D 107.0
H47C C47 H47A 83.4
H47C C47 H47B 29.9
H47D C47 H47A 24.3
H47D C47 H47B 129.5
H47A C47 H47B 108.9
C48B C47 C46 119(6)
C48B C47 H47C 107.5
C48B C47 H47D 107.6
C48B C47 H47A 121.4
C48B C47 H47B 80.9
C48B C47 C48A 30(10)
C48A C47 H47C 137.2
C48A C47 H47D 89.3
C48A C47 H47A 110.8
C48A C47 H47B 111.1
C15 C1A C16 112(4)
C15 C1A H1AA 109.2
C15 C1A H1AB 109.3
C16 C1A H1AA 109.2
C16 C1A H1AB 109.2
H1AA C1A H1AB 107.9
C31 C30 C29 110(5)
C31 C30 H30A 110.0
C31 C30 H30B 109.4
C29 C30 H30A 110.0
C29 C30 H30B 109.4
H30A C30 H30B 108.2
C43 C44 H44A 109.5
C43 C44 H44B 109.4
C43 C44 H44C 109.6
H44A C44 H44B 109.5
H44A C44 H44C 109.5
H44B C44 H44C 109.4
C61 N5 C53 110(6)
C61 N5 C57 106(6)
C61 N5 C65 114(6)
C57 N5 C53 117(7)
C65 N5 C53 100(6)
C65 N5 C57 111(6)
C17 C1B H1BA 109.6
C17 C1B H1BB 109.6
C19 C1B C17 110(5)
C19 C1B H1BA 110.0
C19 C1B H1BB 109.5
H1BA C1B H1BB 108.2
C51 C52 H52A 109.8
C51 C52 H52B 109.4
C51 C52 H52C 109.3
H52A C52 H52B 109.4
H52A C52 H52C 109.5
H52B C52 H52C 109.4
C34 C35B H35A 109.1
C34 C35B H35B 109.8
H35A C35B H35B 108.1
C36B C35B C34 111(10)
C36B C35B H35A 109.3
C36B C35B H35B 109.5
C18 C1C H1CA 109.5
C18 C1C H1CB 109.4
C18 C1C H1CC 109.7
H1CA C1C H1CB 109.4
H1CA C1C H1CC 109.4
H1CB C1C H1CC 109.4
N5 C61 H61A 107.3
N5 C61 H61B 107.8
N5 C61 C62 119(6)
H61A C61 H61B 107.1
C62 C61 H61A 107.6
C62 C61 H61B 107.8
H63A C63 H63B 107.8
C62 C63 H63A 109.1
C62 C63 H63B 109.0
C62 C63 C64 113(8)
C64 C63 H63A 109.1
C64 C63 H63B 108.8
N5 C53 H53A 108.2
N5 C53 H53B 108.6
H53A C53 H53B 107.4
C54 C53 N5 116(8)
C54 C53 H53A 108.3
C54 C53 H53B 108.2
C61 C62 H62A 109.8
C61 C62 H62B 109.5
C63 C62 C61 110(7)
C63 C62 H62A 109.6
C63 C62 H62B 109.7
H62A C62 H62B 108.2
N5 C57 H57A 107.7
N5 C57 H57B 107.9
H57A C57 H57B 107.1
C58 C57 N5 118(7)
C58 C57 H57A 107.8
C58 C57 H57B 107.8
C53 C54 H54A 109.8
C53 C54 H54B 109.7
H54A C54 H54B 108.3
C55 C54 C53 109(8)
C55 C54 H54A 110.2
C55 C54 H54B 109.7
N5 C65 H65A 109.2
N5 C65 H65B 109.0
N5 C65 C66 112(6)
H65A C65 H65B 107.8
C66 C65 H65A 109.5
C66 C65 H65B 108.8
C63 C64 H64A 109.8
C63 C64 H64B 109.4
C63 C64 H64C 109.5
H64A C64 H64B 109.4
H64A C64 H64C 109.4
H64B C64 H64C 109.4
C47 C48B H48A 109.4
C47 C48B H48B 109.5
C47 C48B H48C 109.5
H48A C48B H48B 109.5
H48A C48B H48C 109.5
H48B C48B H48C 109.5
C35B C36B H36A 109.6
C35B C36B H36B 109.4
C35B C36B H36C 109.7
H36A C36B H36B 109.4
H36A C36B H36C 109.4
H36B C36B H36C 109.4
H56A C56 H56B 109.5
H56A C56 H56C 109.5
H56B C56 H56C 109.5
C55 C56 H56A 109.6
C55 C56 H56B 109.3
C55 C56 H56C 109.5
C19 C20 H20A 109.6
C19 C20 H20B 109.9
C19 C20 H20C 108.9
H20A C20 H20B 109.5
H20A C20 H20C 109.5
H20B C20 H20C 109.5
C54 C55 C56 107(8)
C54 C55 H55A 110.0
C54 C55 H55B 110.5
C56 C55 H55A 110.2
C56 C55 H55B 110.3
H55A C55 H55B 108.5
C65 C66 H66A 109.6
C65 C66 H66B 108.8
C65 C66 C67 112(8)
H66A C66 H66B 107.9
C67 C66 H66A 111.3
C67 C66 H66B 106.8
H59A C59 H59B 107.8
C60 C59 H59A 108.8
C60 C59 H59B 108.9
C60 C59 C58 113(9)
C58 C59 H59A 108.7
C58 C59 H59B 109.1
C66 C67 H67A 105.6
C66 C67 H67B 109.8
H67A C67 H67B 107.3
C68 C67 C66 120(9)
C68 C67 H67A 104.3
C68 C67 H67B 109.0
C59 C60 H60A 109.9
C59 C60 H60B 109.2
C59 C60 H60C 109.3
H60A C60 H60B 109.5
H60A C60 H60C 109.5
H60B C60 H60C 109.5
C23 C24 H24A 110.0
C23 C24 H24B 108.5
C23 C24 H24C 110.1
H24A C24 H24B 109.5
H24A C24 H24C 109.4
H24B C24 H24C 109.4
C34 C35A H35C 108.3
C34 C35A H35D 108.4
C34 C35A C36A 115(10)
H35C C35A H35D 107.4
C36A C35A H35C 108.5
C36A C35A H35D 108.6
C47 C48A H48D 110.0
C47 C48A H48E 109.5
C47 C48A H48F 109.7
H28A C28 H28B 109.5
H28A C28 H28C 109.5
H28B C28 H28C 109.5
C27 C28 H28A 109.7
C27 C28 H28B 109.2
C27 C28 H28C 109.5
C57 C58 C59 110(7)
C57 C58 H58A 109.7
C57 C58 H58B 109.7
C59 C58 H58A 109.8
C59 C58 H58B 109.3
H58A C58 H58B 108.2
H1AC O1A H1AD 109.0
C67 C68 H68A 121.8
C67 C68 H68B 128.1
C67 C68 H68C 132.7
H68A C68 H68B 90.7
H68A C68 H68C 84.8
H68B C68 H68C 84.9
C26 C27 C28 98(9)
C26 C27 H27A 111.9
C26 C27 H27B 112.6
C28 C27 H27A 111.9
C28 C27 H27B 112.4
H27A C27 H27B 109.8

loop_
_geom_bond_atom_site_label_1
_geom_bond_atom_site_label_2
_geom_bond_distance
Mo1 O5 2.32(3)
Mo1 O1 2.38(3)
Mo1 O12 1.91(3)
Mo1 O7 1.92(4)
Mo1 O14 1.71(3)
Mo1 O13 1.71(3)
Mo2 O2 2.37(3)
Mo2 O5 2.29(3)
Mo2 O16 1.72(4)
Mo2 O8 1.92(3)
Mo2 O7 1.93(3)
Mo2 O15 1.71(3)
Mo5 O3 2.37(3)
Mo5 O11 1.92(3)
Mo5 O21 1.70(3)
Mo5 O6 2.34(3)
Mo5 O22 1.70(3)
Mo5 O10 1.92(3)
Mo4 O3 2.36(3)
Mo4 O9 1.93(3)
Mo4 O20 1.70(3)
Mo4 O19 1.71(3)
Mo4 O10 1.93(3)
Mo4 O4 2.32(3)
Mo6 O23 1.71(4)
Mo6 O1 2.37(3)
Mo6 O12 1.92(3)
Mo6 O11 1.95(3)
Mo6 O24 1.71(3)
Mo6 O6 2.31(3)
Mo3 O2 2.38(3)
Mo3 O9 1.94(3)
Mo3 O17 1.70(3)
Mo3 O8 1.92(3)
Mo3 O4 2.31(3)
Mo3 O18 1.70(4)
Cr1 O3 1.96(3)
Cr1 O2 1.96(3)
Cr1 O5 1.97(3)
Cr1 O1 1.96(3)
Cr1 O6 1.99(3)
Cr1 O4 1.97(3)
O3 C3 1.44(5)
O2 C2 1.43(5)
O5 H5 0.9800
O1 C1 1.44(5)
O6 H6 0.9800
N1 H1A 0.88(15)
N1 H1B 1.0(3)
N1 C7 1.48(6)
C3 H3A 0.9700
C3 H3B 0.9700
C3 C7 1.53(6)
C2 H2A 0.9700
C2 H2B 0.9700
C2 C7 1.52(6)
C1 H1C 0.9700
C1 H1D 0.9700
C1 C7 1.54(6)
O4 H4 0.9800
N2 C17 1.50(6)
N2 C8 1.53(6)
N2 C13 1.54(7)
N2 C16 1.49(6)
C49 H49A 0.9700
C49 H49B 0.9700
C49 N4 1.50(5)
C49 C50 1.50(7)
C45 H45A 0.9700
C45 H45B 0.9700
C45 N4 1.53(6)
C45 C46 1.49(7)
C17 H17A 0.9700
C17 H17B 0.9700
C17 C1B 1.50(5)
C41 H41A 0.9700
C41 H41B 0.9700
C41 N4 1.53(6)
C41 C42 1.53(7)
C8 H8A 0.9700
C8 H8B 0.9700
C8 C9 1.51(7)
N4 C37 1.50(5)
C50 H50A 0.9700
C50 H50B 0.9700
C50 C51 1.51(8)
C9 H9A 0.9700
C9 H9B 0.9700
C9 C10 1.53(7)
C10 H10A 0.9700
C10 H10B 0.9700
C10 C11 1.53(7)
N3 C29 1.50(6)
N3 C25 1.52(9)
N3 C33 1.49(8)
N3 C21 1.53(7)
C39 H39A 0.9700
C39 H39B 0.9700
C39 C38 1.51(7)
C39 C40 1.51(6)
C38 H38A 0.9700
C38 H38B 0.9700
C38 C37 1.54(6)
C12 H12A 0.9600
C12 H12B 0.9600
C12 H12C 0.9600
C12 C15 1.53(7)
C40 H40A 0.9600
C40 H40B 0.9600
C40 H40C 0.9600
C43 H43A 0.9700
C43 H43B 0.9700
C43 C42 1.53(8)
C43 C44 1.52(6)
C11 H11A 0.9600
C11 H11B 0.9600
C11 H11C 0.9600
C14 H14A 0.9700
C14 H14B 0.9700
C14 C13 1.54(6)
C14 C18 1.49(8)
C13 H13A 0.9700
C13 H13B 0.9700
C31 H31A 0.9700
C31 H31B 0.9700
C31 C32 1.53(8)
C31 C30 1.50(6)
C51 H51A 0.9700
C51 H51B 0.9700
C51 C52 1.49(6)
C37 H37A 0.9700
C37 H37B 0.9700
C46 H46A 0.9700
C46 H46B 0.9700
C46 C47 1.54(7)
C42 H42A 0.9700
C42 H42B 0.9700
C34 H34C 0.9700
C34 H34D 0.9700
C34 H34A 0.9700
C34 H34B 0.9700
C34 C33 1.52(6)
C34 C35B 1.55(7)
C34 C35A 1.53(19)
C29 H29A 0.9700
C29 H29B 0.9700
C29 C30 1.54(8)
C15 H15A 0.9700
C15 H15B 0.9700
C15 C1A 1.53(7)
C19 H19A 0.9700
C19 H19B 0.9700
C19 C1B 1.47(8)
C19 C20 1.47(6)
C16 H16A 0.9700
C16 H16B 0.9700
C16 C1A 1.52(7)
C22 H22A 0.9700
C22 H22B 0.9700
C22 C21 1.51(7)
C22 C23 1.49(8)
C18 H18A 0.9700
C18 H18B 0.9700
C18 C1C 1.50(6)
C25 H25A 0.9700
C25 H25B 0.9700
C25 C26 1.53(10)
C32 H32A 0.9600
C32 H32B 0.9600
C32 H32C 0.9600
C33 H33A 0.9700
C33 H33B 0.9700
C21 H21A 0.9700
C21 H21B 0.9700
C26 H26A 0.9700
C26 H26B 0.9700
C26 C27 1.51(7)
C23 H23A 0.9700
C23 H23B 0.9700
C23 C24 1.46(5)
C47 H47C 0.9700
C47 H47D 0.9700
C47 H47A 0.9700
C47 H47B 0.9700
C47 C48B 1.51(6)
C47 C48A 1.54(5)
C1A H1AA 0.9700
C1A H1AB 0.9700
C30 H30A 0.9700
C30 H30B 0.9700
C44 H44A 0.9602
C44 H44B 0.9602
C44 H44C 0.9602
N5 C61 1.50(8)
N5 C53 1.52(10)
N5 C57 1.46(11)
N5 C65 1.55(8)
C1B H1BA 0.9700
C1B H1BB 0.9700
C52 H52A 0.9602
C52 H52B 0.9602
C52 H52C 0.9602
C35B H35A 0.9700
C35B H35B 0.9700
C35B C36B 1.54(7)
C1C H1CA 0.9606
C1C H1CB 0.9606
C1C H1CC 0.9606
C61 H61A 0.9700
C61 H61B 0.9700
C61 C62 1.52(11)
C63 H63A 0.9700
C63 H63B 0.9700
C63 C62 1.51(8)
C63 C64 1.58(13)
C53 H53A 0.9700
C53 H53B 0.9700
C53 C54 1.51(7)
C62 H62A 0.9700
C62 H62B 0.9700
C57 H57A 0.9700
C57 H57B 0.9700
C57 C58 1.54(10)
C54 H54A 0.9700
C54 H54B 0.9700
C54 C55 1.50(12)
C65 H65A 0.9700
C65 H65B 0.9700
C65 C66 1.51(5)
C64 H64A 0.9610
C64 H64B 0.9610
C64 H64C 0.9610
C48B H48A 0.9601
C48B H48B 0.9601
C48B H48C 0.9601
C36B H36A 0.9608
C36B H36B 0.9608
C36B H36C 0.9608
C56 H56A 0.9600
C56 H56B 0.9600
C56 H56C 0.9600
C56 C55 1.51(6)
C20 H20A 0.9600
C20 H20B 0.9600
C20 H20C 0.9600
C55 H55A 0.9700
C55 H55B 0.9700
C66 H66A 0.9700
C66 H66B 0.9700
C66 C67 1.54(7)
C59 H59A 0.9700
C59 H59B 0.9700
C59 C60 1.51(7)
C59 C58 1.50(14)
C67 H67A 0.9700
C67 H67B 0.9700
C67 C68 1.53(5)
C60 H60A 0.9600
C60 H60B 0.9600
C60 H60C 0.9600
C24 H24A 0.9605
C24 H24B 0.9604
C24 H24C 0.9605
C35A H35C 0.9700
C35A H35D 0.9700
C35A C36A 1.53(7)
C36A H36D 0.9600
C36A H36E 0.9600
C36A H36F 0.9600
C48A H48D 0.9626
C48A H48E 0.9625
C48A H48F 0.9625
C28 H28A 0.9600
C28 H28B 0.9600
C28 H28C 0.9600
C28 C27 1.54(7)
O26A H26C 0.6790
O26A H26D 0.8510
C58 H58A 0.9700
C58 H58B 0.9700
O1A H1AC 0.8663
O1A H1AD 0.8789
C68 H68A 1.0873
C68 H68B 1.1486
C68 H68C 1.2037
C27 H27A 0.9700
C27 H27B 0.9700

loop_
_geom_torsion_atom_site_label_1
_geom_torsion_atom_site_label_2
_geom_torsion_atom_site_label_3
_geom_torsion_atom_site_label_4
_geom_torsion
Mo1 O1 C1 C7 125(3)
Mo2 O2 C2 C7 -124(3)
Mo5 O3 C3 C7 125(3)
Mo4 O3 C3 C7 -123(3)
Mo6 O1 C1 C7 -124(3)
Mo3 O2 C2 C7 124(3)
Cr1 O3 C3 C7 1(5)
Cr1 O2 C2 C7 0(5)
Cr1 O1 C1 C7 1(4)
O3 Mo5 O11 Mo6 -91.4(19)
O3 Mo5 O6 Mo6 101.9(12)
O3 Mo5 O6 Cr1 -1.3(11)
O3 Mo5 O10 Mo4 -22.5(16)
O3 Mo4 O9 Mo3 93.5(17)
O3 Mo4 O10 Mo5 22.6(16)
O3 Mo4 O4 Mo3 -102.6(12)
O3 Mo4 O4 Cr1 1.7(12)
O3 Cr1 O2 Mo2 -180.0(13)
O3 Cr1 O2 Mo3 -87.6(13)
O3 Cr1 O2 C2 46(3)
O3 Cr1 O5 Mo1 51(34)
O3 Cr1 O5 Mo2 -45(34)
O3 Cr1 O1 Mo1 -179.5(13)
O3 Cr1 O1 Mo6 87.7(13)
O3 Cr1 O1 C1 -47(3)
O3 Cr1 O6 Mo5 1.5(13)
O3 Cr1 O6 Mo6 -94.1(13)
O3 Cr1 O4 Mo4 -1.9(14)
O3 Cr1 O4 Mo3 94.0(14)
O3 C3 C7 N1 179(3)
O3 C3 C7 C2 62(5)
O3 C3 C7 C1 -65(5)
O2 Mo2 O5 Mo1 -102.3(12)
O2 Mo2 O5 Cr1 1.7(11)
O2 Mo2 O8 Mo3 20.1(17)
O2 Mo2 O7 Mo1 93.1(19)
O2 Mo3 O9 Mo4 -93.6(17)
O2 Mo3 O8 Mo2 -20.1(17)
O2 Mo3 O4 Mo4 102.3(12)
O2 Mo3 O4 Cr1 -1.6(11)
O2 Cr1 O3 Mo5 -179.7(13)
O2 Cr1 O3 Mo4 87.7(13)
O2 Cr1 O3 C3 -47(3)
O2 Cr1 O5 Mo1 94.2(14)
O2 Cr1 O5 Mo2 -2.0(13)
O2 Cr1 O1 Mo1 -87.6(13)
O2 Cr1 O1 Mo6 179.7(12)
O2 Cr1 O1 C1 45(3)
O2 Cr1 O6 Mo5 44(37)
O2 Cr1 O6 Mo6 -51(37)
O2 Cr1 O4 Mo4 -94.0(14)
O2 Cr1 O4 Mo3 1.8(13)
O2 C2 C7 N1 179(4)
O2 C2 C7 C3 -64(5)
O2 C2 C7 C1 64(5)
O5 Mo1 O1 Mo6 102.8(12)
O5 Mo1 O1 Cr1 1.5(12)
O5 Mo1 O1 C1 -129(3)
O5 Mo1 O12 Mo6 -90.6(19)
O5 Mo1 O7 Mo2 -20.9(16)
O5 Mo2 O2 Mo3 -102.9(12)
O5 Mo2 O2 Cr1 -1.7(11)
O5 Mo2 O2 C2 130(3)
O5 Mo2 O8 Mo3 92(2)
O5 Mo2 O7 Mo1 21.1(16)
O5 Cr1 O3 Mo5 -137(33)
O5 Cr1 O3 Mo4 131(33)
O5 Cr1 O3 C3 -4(35)
O5 Cr1 O2 Mo2 1.9(13)
O5 Cr1 O2 Mo3 94.3(13)
O5 Cr1 O2 C2 -132(3)
O5 Cr1 O1 Mo1 -1.6(13)
O5 Cr1 O1 Mo6 -94.3(13)
O5 Cr1 O1 C1 131(3)
O5 Cr1 O6 Mo5 179.5(12)
O5 Cr1 O6 Mo6 84.0(13)
O5 Cr1 O4 Mo4 -179.8(13)
O5 Cr1 O4 Mo3 -83.9(14)
O9 Mo4 O3 Mo5 -176.8(12)
O9 Mo4 O3 Cr1 -74.8(14)
O9 Mo4 O3 C3 57(3)
O9 Mo4 O10 Mo5 57(3)
O9 Mo4 O4 Mo3 -15.8(11)
O9 Mo4 O4 Cr1 88.5(15)
O9 Mo3 O2 Mo2 175.6(13)
O9 Mo3 O2 Cr1 74.9(14)
O9 Mo3 O2 C2 -57(3)
O9 Mo3 O8 Mo2 -54(4)
O9 Mo3 O4 Mo4 15.7(11)
O9 Mo3 O4 Cr1 -88.2(15)
O23 Mo6 O1 Mo1 -73(5)
O23 Mo6 O1 Cr1 28(5)
O23 Mo6 O1 C1 161(4)
O23 Mo6 O12 Mo1 -175.6(19)
O23 Mo6 O11 Mo5 -70(2)
O23 Mo6 O6 Mo5 87.3(14)
O23 Mo6 O6 Cr1 -169.8(15)
O1 Mo1 O5 Mo2 102.7(12)
O1 Mo1 O5 Cr1 -1.5(12)
O1 Mo1 O12 Mo6 -19.8(16)
O1 Mo1 O7 Mo2 -92.4(19)
O1 Mo6 O12 Mo1 19.9(16)
O1 Mo6 O11 Mo5 92.2(19)
O1 Mo6 O6 Mo5 -101.5(12)
O1 Mo6 O6 Cr1 1.5(11)
O1 Cr1 O3 Mo5 -87.4(13)
O1 Cr1 O3 Mo4 180.0(13)
O1 Cr1 O3 C3 45(3)
O1 Cr1 O2 Mo2 87.9(13)
O1 Cr1 O2 Mo3 -179.7(13)
O1 Cr1 O2 C2 -46(3)
O1 Cr1 O5 Mo1 1.7(14)
O1 Cr1 O5 Mo2 -94.5(14)
O1 Cr1 O6 Mo5 93.8(13)
O1 Cr1 O6 Mo6 -1.7(13)
O1 Cr1 O4 Mo4 -45(33)
O1 Cr1 O4 Mo3 51(33)
O1 C1 C7 N1 179(3)
O1 C1 C7 C3 63(5)
O1 C1 C7 C2 -64(5)
O20 Mo4 O3 Mo5 87.0(13)
O20 Mo4 O3 Cr1 -171.0(15)
O20 Mo4 O3 C3 -39(3)
O20 Mo4 O9 Mo3 -176.4(18)
O20 Mo4 O10 Mo5 -64(2)
O20 Mo4 O4 Mo3 -73(4)
O20 Mo4 O4 Cr1 32(4)
O19 Mo4 O3 Mo5 -75(5)
O19 Mo4 O3 Cr1 27(5)
O19 Mo4 O3 C3 159(5)
O19 Mo4 O9 Mo3 -69(2)
O19 Mo4 O10 Mo5 -172.7(18)
O19 Mo4 O4 Mo3 85.7(15)
O19 Mo4 O4 Cr1 -170.0(16)
O12 Mo1 O5 Mo2 174.8(13)
O12 Mo1 O5 Cr1 70.7(15)
O12 Mo1 O1 Mo6 13.3(11)
O12 Mo1 O1 Cr1 -88.1(15)
O12 Mo1 O1 C1 141(3)
O12 Mo1 O7 Mo2 -60(3)
O12 Mo6 O1 Mo1 -13.2(11)
O12 Mo6 O1 Cr1 88.3(14)
O12 Mo6 O1 C1 -139(3)
O12 Mo6 O11 Mo5 61(3)
O12 Mo6 O6 Mo5 -173.5(14)
O12 Mo6 O6 Cr1 -70.5(15)
O17 Mo3 O2 Mo2 74(5)
O17 Mo3 O2 Cr1 -27(5)
O17 Mo3 O2 C2 -159(5)
O17 Mo3 O9 Mo4 69(2)
O17 Mo3 O8 Mo2 175(2)
O17 Mo3 O4 Mo4 -85.8(14)
O17 Mo3 O4 Cr1 170.3(16)
O16 Mo2 O2 Mo3 88.2(14)
O16 Mo2 O2 Cr1 -170.6(16)
O16 Mo2 O2 C2 -39(3)
O16 Mo2 O5 Mo1 -71(4)
O16 Mo2 O5 Cr1 33(4)
O16 Mo2 O8 Mo3 -67(2)
O16 Mo2 O7 Mo1 -177(2)
O11 Mo5 O3 Mo4 175.4(12)
O11 Mo5 O3 Cr1 73.8(14)
O11 Mo5 O3 C3 -57(3)
O11 Mo5 O6 Mo6 14.2(12)
O11 Mo5 O6 Cr1 -89.0(16)
O11 Mo5 O10 Mo4 -60(3)
O11 Mo6 O1 Mo1 -175.8(12)
O11 Mo6 O1 Cr1 -74.3(14)
O11 Mo6 O1 C1 58(3)
O11 Mo6 O12 Mo1 53(3)
O11 Mo6 O6 Mo5 -14.0(12)
O11 Mo6 O6 Cr1 89.0(15)
O21 Mo5 O3 Mo4 72(5)
O21 Mo5 O3 Cr1 -29(5)
O21 Mo5 O3 C3 -160(4)
O21 Mo5 O11 Mo6 72(2)
O21 Mo5 O6 Mo6 -86.6(14)
O21 Mo5 O6 Cr1 170.2(15)
O21 Mo5 O10 Mo4 171.7(18)
O24 Mo6 O1 Mo1 88.2(13)
O24 Mo6 O1 Cr1 -170.3(15)
O24 Mo6 O1 C1 -38(3)
O24 Mo6 O12 Mo1 -68(2)
O24 Mo6 O11 Mo5 -177(2)
O24 Mo6 O6 Mo5 -68(4)
O24 Mo6 O6 Cr1 35(4)
O6 Mo5 O3 Mo4 102.9(11)
O6 Mo5 O3 Cr1 1.3(12)
O6 Mo5 O3 C3 -130(3)
O6 Mo5 O11 Mo6 -19.8(16)
O6 Mo5 O10 Mo4 -94.2(18)
O6 Mo6 O1 Mo1 -103.0(11)
O6 Mo6 O1 Cr1 -1.5(11)
O6 Mo6 O1 C1 131(3)
O6 Mo6 O12 Mo1 91.4(19)
O6 Mo6 O11 Mo5 20.0(16)
O6 Cr1 O3 Mo5 -1.4(13)
O6 Cr1 O3 Mo4 -94.0(13)
O6 Cr1 O3 C3 131(3)
O6 Cr1 O2 Mo2 137(36)
O6 Cr1 O2 Mo3 -130(36)
O6 Cr1 O2 C2 4(38)
O6 Cr1 O5 Mo1 -84.0(14)
O6 Cr1 O5 Mo2 179.9(13)
O6 Cr1 O1 Mo1 94.4(13)
O6 Cr1 O1 Mo6 1.7(13)
O6 Cr1 O1 C1 -133(3)
O6 Cr1 O4 Mo4 83.9(14)
O6 Cr1 O4 Mo3 179.8(13)
O8 Mo2 O2 Mo3 -13.5(12)
O8 Mo2 O2 Cr1 87.6(15)
O8 Mo2 O2 C2 -141(3)
O8 Mo2 O5 Mo1 -174.8(13)
O8 Mo2 O5 Cr1 -70.8(15)
O8 Mo2 O7 Mo1 61(4)
O8 Mo3 O2 Mo2 13.5(12)
O8 Mo3 O2 Cr1 -87.2(15)
O8 Mo3 O2 C2 141(3)
O8 Mo3 O9 Mo4 -62(3)
O8 Mo3 O4 Mo4 174.8(12)
O8 Mo3 O4 Cr1 70.9(14)
O22 Mo5 O3 Mo4 -87.3(13)
O22 Mo5 O3 Cr1 171.1(15)
O22 Mo5 O3 C3 40(3)
O22 Mo5 O11 Mo6 179.1(19)
O22 Mo5 O6 Mo6 74(4)
O22 Mo5 O6 Cr1 -30(4)
O22 Mo5 O10 Mo4 64(2)
O7 Mo1 O5 Mo2 15.1(12)
O7 Mo1 O5 Cr1 -89.1(16)
O7 Mo1 O1 Mo6 175.1(13)
O7 Mo1 O1 Cr1 73.7(15)
O7 Mo1 O1 C1 -57(3)
O7 Mo1 O12 Mo6 -54(3)
O7 Mo2 O2 Mo3 -175.7(14)
O7 Mo2 O2 Cr1 -74.6(15)
O7 Mo2 O2 C2 57(3)
O7 Mo2 O5 Mo1 -15.0(13)
O7 Mo2 O5 Cr1 89.1(16)
O7 Mo2 O8 Mo3 54(4)
O14 Mo1 O5 Mo2 71(4)
O14 Mo1 O5 Cr1 -33(4)
O14 Mo1 O1 Mo6 -88.5(15)
O14 Mo1 O1 Cr1 170.1(17)
O14 Mo1 O1 C1 39(3)
O14 Mo1 O12 Mo6 68(2)
O14 Mo1 O7 Mo2 177(2)
O10 Mo5 O3 Mo4 15.4(11)
O10 Mo5 O3 Cr1 -86.2(14)
O10 Mo5 O3 C3 143(3)
O10 Mo5 O11 Mo6 -56(3)
O10 Mo5 O6 Mo6 174.8(13)
O10 Mo5 O6 Cr1 71.6(14)
O10 Mo4 O3 Mo5 -15.3(11)
O10 Mo4 O3 Cr1 86.7(14)
O10 Mo4 O3 C3 -142(3)
O10 Mo4 O9 Mo3 60(3)
O10 Mo4 O4 Mo3 -175.3(12)
O10 Mo4 O4 Cr1 -71.1(15)
O4 Mo4 O3 Mo5 -103.7(12)
O4 Mo4 O3 Cr1 -1.7(12)
O4 Mo4 O3 C3 130(3)
O4 Mo4 O9 Mo3 21.8(14)
O4 Mo4 O10 Mo5 93.9(18)
O4 Mo3 O2 Mo2 102.3(12)
O4 Mo3 O2 Cr1 1.6(11)
O4 Mo3 O2 C2 -130(3)
O4 Mo3 O9 Mo4 -21.9(14)
O4 Mo3 O8 Mo2 -91(2)
O4 Cr1 O3 Mo5 94.5(14)
O4 Cr1 O3 Mo4 1.8(13)
O4 Cr1 O3 C3 -133(3)
O4 Cr1 O2 Mo2 -94.2(13)
O4 Cr1 O2 Mo3 -1.8(13)
O4 Cr1 O2 C2 132(3)
O4 Cr1 O5 Mo1 179.7(13)
O4 Cr1 O5 Mo2 83.6(14)
O4 Cr1 O1 Mo1 -137(32)
O4 Cr1 O1 Mo6 131(32)
O4 Cr1 O1 C1 -4(34)
O4 Cr1 O6 Mo5 -84.1(13)
O4 Cr1 O6 Mo6 -179.6(13)
O13 Mo1 O5 Mo2 -86.1(15)
O13 Mo1 O5 Cr1 169.7(17)
O13 Mo1 O1 Mo6 73(5)
O13 Mo1 O1 Cr1 -29(5)
O13 Mo1 O1 C1 -160(5)
O13 Mo1 O12 Mo6 175.6(19)
O13 Mo1 O7 Mo2 70(2)
O15 Mo2 O2 Mo3 -73(5)
O15 Mo2 O2 Cr1 28(5)
O15 Mo2 O2 C2 159(5)
O15 Mo2 O5 Mo1 86.4(15)
O15 Mo2 O5 Cr1 -169.6(17)
O15 Mo2 O8 Mo3 -175(2)
O15 Mo2 O7 Mo1 -69(2)
O18 Mo3 O2 Mo2 -87.7(14)
O18 Mo3 O2 Cr1 171.5(16)
O18 Mo3 O2 C2 40(3)
O18 Mo3 O9 Mo4 176.6(18)
O18 Mo3 O8 Mo2 67(2)
O18 Mo3 O4 Mo4 74(4)
O18 Mo3 O4 Cr1 -30(4)
N2 C17 C1B C19 180(6)
N2 C8 C9 C10 171(4)
N2 C16 C1A C15 177(4)
C49 N4 C37 C38 66(5)
C49 C50 C51 C52 -179(6)
C45 N4 C37 C38 -173(4)
C45 C46 C47 C48B -55(10)
C45 C46 C47 C48A -84(12)
C17 N2 C8 C9 -178(5)
C17 N2 C13 C14 -55(6)
C17 N2 C16 C1A 65(6)
C41 N4 C37 C38 -52(6)
C8 N2 C17 C1B -173(5)
C8 N2 C13 C14 64(5)
C8 N2 C16 C1A -56(6)
C8 C9 C10 C11 -73(6)
N4 C49 C50 C51 170(5)
N4 C45 C46 C47 -172(4)
N4 C41 C42 C43 178(4)
C50 C49 N4 C45 -58(6)
C50 C49 N4 C41 -178(5)
C50 C49 N4 C37 61(6)
N3 C29 C30 C31 159(6)
N3 C25 C26 C27 163(7)
C39 C38 C37 N4 -175(4)
C12 C15 C1A C16 -64(6)
C40 C39 C38 C37 75(6)
C13 N2 C17 C1B -53(7)
C13 N2 C8 C9 62(5)
C13 N2 C16 C1A -175(4)
C13 C14 C18 C1C 52(7)
C46 C45 N4 C49 -57(5)
C46 C45 N4 C41 60(5)
C46 C45 N4 C37 -179(4)
C42 C41 N4 C49 -179(4)
C42 C41 N4 C45 62(5)
C42 C41 N4 C37 -57(5)
C29 N3 C25 C26 53(8)
C29 N3 C33 C34 -56(8)
C29 N3 C21 C22 175(6)
C16 N2 C17 C1B 64(7)
C16 N2 C8 C9 -55(6)
C16 N2 C13 C14 -175(4)
C18 C14 C13 N2 -177(4)
C25 N3 C29 C30 63(8)
C25 N3 C33 C34 -177(6)
C25 N3 C21 C22 -66(7)
C25 C26 C27 C28 -93(10)
C32 C31 C30 C29 177(6)
C33 N3 C29 C30 -56(8)
C33 N3 C25 C26 177(6)
C33 N3 C21 C22 51(7)
C33 C34 C35B C36B -71(15)
C33 C34 C35A C36A -77(16)
C21 N3 C29 C30 -179(6)
C21 N3 C25 C26 -63(7)
C21 N3 C33 C34 64(8)
C21 C22 C23 C24 41(11)
C23 C22 C21 N3 169(7)
C44 C43 C42 C41 -75(6)
N5 C61 C62 C63 170(6)
N5 C53 C54 C55 -165(8)
N5 C57 C58 C59 171(9)
N5 C65 C66 C67 -177(7)
C35B C34 C33 N3 -178(9)
C35B C34 C35A C36A 149(43)
C61 N5 C53 C54 64(10)
C61 N5 C57 C58 172(7)
C61 N5 C65 C66 -53(10)
C53 N5 C61 C62 50(9)
C53 N5 C57 C58 -65(9)
C53 N5 C65 C66 -171(8)
C53 C54 C55 C56 -178(7)
C57 N5 C61 C62 177(7)
C57 N5 C53 C54 -57(10)
C57 N5 C65 C66 65(9)
C65 N5 C61 C62 -62(9)
C65 N5 C53 C54 -176(8)
C65 N5 C57 C58 48(9)
C65 C66 C67 C68 167(10)
C64 C63 C62 C61 172(7)
C20 C19 C1B C17 179(7)
C60 C59 C58 C57 164(9)
C35A C34 C33 N3 165(8)
C35A C34 C35B C36B -19(26)
